data_4341828
loop_
_publ_author_name
'Ling, Jie'
'Hobbs, Franklin'
'Prendergast, Steven'
'Adelani, Pius O.'
'Babo, Jean-Marie'
'Qiu, Jie'
'Weng, Zhehui'
'Burns, Peter C.'

_publ_section_title
;
 Hybrid Uranium-Transition-Metal Oxide Cage Clusters.
;
_journal_name_full 'Inorganic chemistry'
_journal_page_first 141201075026001
_journal_paper_doi 10.1021/ic5018449
_journal_year 2014
_chemical_formula_moiety '[(UO2)28(O2)24(MoO4)4(PO4)12(H2O)12](H2O)31'
_chemical_formula_sum 'Mo4 O211 P12 U28'
_chemical_formula_weight 10796.24
_chemical_melting_point ?
_chemical_name_common U28Mo4P12
_chemical_name_systematic
; 
 ? 
;
_space_group_IT_number 2
_symmetry_cell_setting triclinic
_symmetry_space_group_name_Hall '-P 1'
_symmetry_space_group_name_H-M 'P -1'
_atom_sites_solution_hydrogens none
_atom_sites_solution_primary direct
_atom_sites_solution_secondary difmap
_audit_creation_method SHELXL-97
_cell_angle_alpha 76.4430(10)
_cell_angle_beta 80.9170(10)
_cell_angle_gamma 80.4190(10)
_cell_formula_units_Z 2
_cell_length_a 20.7645(14)
_cell_length_b 20.7997(14)
_cell_length_c 34.591(2)
_cell_measurement_reflns_used 46920
_cell_measurement_temperature 100(2)
_cell_measurement_theta_max 24.45
_cell_measurement_theta_min 1.22
_cell_volume 14210.3(16)
_computing_cell_refinement 'SMART SAINT'
_computing_data_collection SMART
_computing_data_reduction SAINT
_computing_molecular_graphics 'SHELXP-97 (Sheldrick, 1997)'
_computing_publication_material 'SHELCIF-97 (Sheldrick, 2000)'
_computing_structure_refinement 'SHELXL-97 (Sheldrick, 1997)'
_computing_structure_solution 'SHELXS-97 (Sheldrick, 1990)'
_diffrn_ambient_temperature 100(2)
_diffrn_detector_area_resol_mean 0
_diffrn_measured_fraction_theta_full 0.998
_diffrn_measured_fraction_theta_max 0.998
_diffrn_measurement_device_type 'Bruker APEX'
_diffrn_measurement_method '0.3 wide w/ exposures'
_diffrn_radiation_monochromator graphite
_diffrn_radiation_source 'fine-focus sealed tube'
_diffrn_radiation_type MoK\a
_diffrn_radiation_wavelength 0.71073
_diffrn_reflns_av_R_equivalents 0.0528
_diffrn_reflns_av_sigmaI/netI 0.0651
_diffrn_reflns_limit_h_max 24
_diffrn_reflns_limit_h_min -24
_diffrn_reflns_limit_k_max 24
_diffrn_reflns_limit_k_min -24
_diffrn_reflns_limit_l_max 40
_diffrn_reflns_limit_l_min -40
_diffrn_reflns_number 134846
_diffrn_reflns_theta_full 24.45
_diffrn_reflns_theta_max 24.45
_diffrn_reflns_theta_min 1.22
_diffrn_standards_decay_% 0
_diffrn_standards_interval_count N/A
_diffrn_standards_interval_time N/A
_diffrn_standards_number N/A
_exptl_absorpt_coefficient_mu 16.216
_exptl_absorpt_correction_T_max 0.678
_exptl_absorpt_correction_T_min 0.521
_exptl_absorpt_correction_type multi-scan
_exptl_absorpt_process_details SADABS
_exptl_crystal_colour yellow
_exptl_crystal_density_diffrn 2.523
_exptl_crystal_density_meas ?
_exptl_crystal_density_method 'not measured'
_exptl_crystal_description block
_exptl_crystal_F_000 9224
_exptl_crystal_size_max 0.042
_exptl_crystal_size_mid 0.034
_exptl_crystal_size_min 0.024
_refine_diff_density_max 6.025
_refine_diff_density_min -1.429
_refine_diff_density_rms 0.433
_refine_ls_extinction_method none
_refine_ls_goodness_of_fit_ref 1.024
_refine_ls_hydrogen_treatment none
_refine_ls_matrix_type full
_refine_ls_number_parameters 1241
_refine_ls_number_reflns 46920
_refine_ls_number_restraints 0
_refine_ls_restrained_S_all 1.024
_refine_ls_R_factor_all 0.0941
_refine_ls_R_factor_gt 0.0610
_refine_ls_shift/su_max 0.049
_refine_ls_shift/su_mean 0.003
_refine_ls_structure_factor_coef Fsqd
_refine_ls_weighting_details 'calc w=1/[\s^2^(Fo^2^)+(0.0825P)^2^+946.5803P] where P=(Fo^2^+2Fc^2^)/3'
_refine_ls_weighting_scheme calc
_refine_ls_wR_factor_gt 0.1657
_refine_ls_wR_factor_ref 0.1851
_reflns_number_gt 33545
_reflns_number_total 46920
_reflns_threshold_expression >2sigma(I)
_cod_data_source_file ic5018449_si_007.cif
_cod_data_source_block test
_cod_depositor_comments
;
The following automatic conversions were performed:

'_chemical_melting_point' value 'n/a' was changed to '?' - the value
is undefined or not given.

Automatic conversion script
Id: cif_fix_values 2935 2014-11-11 08:27:57Z andrius 

The following automatic conversions were performed:

'_exptl_crystal_density_meas' value 'n/a' was changed to '?' - the
value is perceived as not measured.

Automatic conversion script
Id: cif_fix_values 3008 2015-01-20 13:52:24Z robertas 
;
_cod_original_cell_volume 14210.3(17)
_cod_original_sg_symbol_H-M P-1
_cod_database_code 4341828
_shelx_f_squared_multiplier 1.000

loop_
_symmetry_equiv_pos_as_xyz
'x, y, z'
'-x, -y, -z'

loop_
_atom_site_label
_atom_site_type_symbol
_atom_site_fract_x
_atom_site_fract_y
_atom_site_fract_z
_atom_site_U_iso_or_equiv
_atom_site_adp_type
_atom_site_occupancy
_atom_site_symmetry_multiplicity
_atom_site_calc_flag
U1 U 0.42080(4) 0.43829(4) 0.36047(2) 0.02143(18) Uani 1 1 d
U2 U -0.08183(4) 0.15941(4) 0.22456(2) 0.02331(19) Uani 1 1 d
U3 U -0.09645(4) 0.20442(4) 0.33615(2) 0.02124(18) Uani 1 1 d
U4 U 0.23520(4) 0.58452(4) 0.08097(2) 0.02124(18) Uani 1 1 d
U5 U 0.35888(4) 0.07800(4) 0.44067(2) 0.02254(19) Uani 1 1 d
U6 U -0.03890(4) 0.53870(4) 0.25986(2) 0.02247(18) Uani 1 1 d
U7 U 0.00588(4) 0.01669(4) 0.36978(2) 0.02249(19) Uani 1 1 d
U8 U 0.12589(4) 0.44786(4) 0.06339(2) 0.02034(18) Uani 1 1 d
U9 U 0.36408(4) -0.03050(4) 0.35513(2) 0.02249(19) Uani 1 1 d
U10 U 0.07295(4) 0.36033(4) 0.44151(2) 0.02282(19) Uani 1 1 d
U11 U -0.02227(4) 0.52595(4) 0.14117(2) 0.02364(19) Uani 1 1 d
U12 U 0.23691(4) 0.45694(4) 0.42612(2) 0.02493(19) Uani 1 1 d
U13 U 0.30770(4) 0.61564(4) 0.17822(2) 0.01961(18) Uani 1 1 d
U14 U 0.19331(4) 0.18938(4) 0.48664(2) 0.02318(19) Uani 1 1 d
U15 U 0.61611(4) 0.15469(4) 0.22571(2) 0.02341(19) Uani 1 1 d
U16 U 0.45357(4) 0.49006(4) 0.23706(2) 0.01908(18) Uani 1 1 d
U17 U 0.52825(4) 0.29761(4) 0.08043(2) 0.02224(18) Uani 1 1 d
U18 U 0.39123(4) 0.18794(4) 0.06192(2) 0.02205(18) Uani 1 1 d
U19 U 0.57340(4) 0.35658(4) 0.17734(2) 0.02011(18) Uani 1 1 d
U20 U 0.12769(5) -0.04860(4) 0.22438(2) 0.0259(2) Uani 1 1 d
U21 U 0.48048(4) 0.02934(4) 0.14028(2) 0.0266(2) Uani 1 1 d
U22 U 0.18954(4) -0.07886(4) 0.33603(2) 0.02179(18) Uani 1 1 d
U23 U 0.11358(4) 0.65158(4) 0.22546(2) 0.02396(19) Uani 1 1 d
U24 U 0.19151(4) 0.24919(4) 0.07026(2) 0.02243(18) Uani 1 1 d
U25 U -0.04802(4) 0.37751(4) 0.35569(2) 0.02255(19) Uani 1 1 d
U26 U 0.45137(4) 0.24528(4) 0.42622(2) 0.02460(19) Uani 1 1 d
U27 U 0.07070(4) 0.11566(4) 0.13881(2) 0.02266(19) Uani 1 1 d
U28 U 0.51001(4) -0.00423(4) 0.25922(2) 0.02264(19) Uani 1 1 d
Mo1 Mo -0.05664(10) -0.03262(10) 0.27809(6) 0.0264(5) Uani 1 1 d
Mo2 Mo 0.64050(10) 0.12366(10) 0.11495(6) 0.0256(4) Uani 1 1 d
Mo3 Mo 0.06645(10) 0.69092(10) 0.11396(6) 0.0258(4) Uani 1 1 d
Mo4 Mo 0.31012(10) 0.30385(10) 0.50931(6) 0.0272(5) Uani 1 1 d
P1 P 0.4567(3) 0.5070(3) 0.14318(16) 0.0184(12) Uani 1 1 d
P2 P 0.5443(3) 0.3689(3) 0.28518(16) 0.0215(12) Uani 1 1 d
P3 P 0.3388(3) 0.5717(3) 0.28537(16) 0.0225(12) Uani 1 1 d
P4 P 0.0393(3) 0.2974(3) 0.09443(16) 0.0216(12) Uani 1 1 d
P5 P 0.2385(3) -0.0204(3) 0.42036(17) 0.0268(14) Uani 1 1 d
P6 P 0.0150(3) 0.5042(3) 0.36152(16) 0.0245(13) Uani 1 1 d
P7 P -0.0232(3) 0.2399(3) 0.41916(17) 0.0293(14) Uani 1 1 d
P8 P 0.3562(3) -0.0833(3) 0.27707(17) 0.0252(13) Uani 1 1 d
P9 P -0.1120(3) 0.3806(3) 0.27745(16) 0.0229(13) Uani 1 1 d
P10 P 0.2914(3) 0.3564(3) 0.03464(16) 0.0202(12) Uani 1 1 d
P11 P 0.2464(3) 0.0944(3) 0.09356(18) 0.0260(13) Uani 1 1 d
P12 P 0.4905(3) 0.0334(3) 0.36066(16) 0.0219(12) Uani 1 1 d
O1 O 0.3987(7) 0.4325(7) 0.2416(4) 0.025(3) Uiso 1 1 d
O2 O 0.5437(7) 0.3953(7) 0.2391(4) 0.019(3) Uiso 1 1 d
O3 O 0.5028(7) 0.4610(7) 0.1729(4) 0.023(3) Uiso 1 1 d
O4 O 0.1743(7) 0.1317(7) 0.0983(4) 0.023(3) Uiso 1 1 d
O5 O 0.3581(7) 0.5780(7) 0.2388(4) 0.020(3) Uiso 1 1 d
O6 O 0.0355(7) 0.4894(7) 0.2460(4) 0.023(3) Uiso 1 1 d
O7 O -0.0648(7) 0.2589(7) 0.3830(4) 0.025(3) Uiso 1 1 d
O8 O 0.2063(7) 0.2554(7) 0.1184(4) 0.026(3) Uiso 1 1 d
O9 O 0.3957(7) 0.5172(7) 0.3005(4) 0.021(3) Uiso 1 1 d
O10 O 0.0964(7) 0.3395(7) 0.0729(4) 0.024(3) Uiso 1 1 d
O11 O 0.4579(7) 0.0714(7) 0.2451(4) 0.025(3) Uiso 1 1 d
O12 O -0.0839(7) 0.4365(7) 0.2908(4) 0.023(3) Uiso 1 1 d
O13 O 0.4143(7) -0.0573(7) 0.2899(4) 0.022(3) Uiso 1 1 d
O14 O 0.4252(7) 0.0257(7) 0.3909(4) 0.023(3) Uiso 1 1 d
O15 O 0.3690(7) 0.3858(7) 0.3489(4) 0.023(3) Uiso 1 1 d
O16 O 0.3038(7) 0.2780(7) 0.0432(4) 0.025(3) Uiso 1 1 d
O17 O 0.3766(7) 0.2031(7) 0.1112(4) 0.026(3) Uiso 1 1 d
O18 O 0.6435(7) 0.4002(7) 0.1674(4) 0.022(3) Uiso 1 1 d
O19 O -0.1605(7) 0.1671(8) 0.2078(5) 0.029(4) Uiso 1 1 d
O20 O 0.5216(7) 0.2285(7) 0.4521(4) 0.027(3) Uiso 1 1 d
O21 O -0.0633(7) 0.1119(7) 0.3889(4) 0.023(3) Uiso 1 1 d
O22 O -0.0854(7) 0.5157(7) 0.2058(4) 0.024(3) Uiso 1 1 d
O23 O 0.2142(7) 0.3662(7) 0.0455(4) 0.023(3) Uiso 1 1 d
O24 O 0.4811(7) -0.0437(7) 0.2052(4) 0.025(3) Uiso 1 1 d
O25 O 0.0771(7) -0.0786(7) 0.3583(4) 0.020(3) Uiso 1 1 d
O26 O 0.5445(7) -0.0170(7) 0.1927(4) 0.026(3) Uiso 1 1 d
O27 O 0.4744(7) 0.0004(7) 0.3275(4) 0.027(4) Uiso 1 1 d
O28 O 0.1570(7) 0.5559(7) 0.0490(4) 0.024(3) Uiso 1 1 d
O29 O 0.4153(7) 0.4665(7) 0.1281(4) 0.026(3) Uiso 1 1 d
O30 O -0.0140(7) 0.2001(7) 0.3131(4) 0.026(3) Uiso 1 1 d
O31 O 0.0422(7) 0.0944(8) 0.0972(4) 0.028(4) Uiso 1 1 d
O32 O 0.1253(7) 0.2869(7) 0.4942(4) 0.021(3) Uiso 1 1 d
O33 O 0.4932(7) 0.4231(7) 0.3004(4) 0.021(3) Uiso 1 1 d
O34 O 0.5002(7) 0.3169(7) 0.1893(4) 0.022(3) Uiso 1 1 d
O35 O 0.2828(7) 0.1561(7) 0.0727(4) 0.022(3) Uiso 1 1 d
O36 O 0.3068(7) -0.0830(7) 0.3162(4) 0.025(3) Uiso 1 1 d
O37 O 0.6983(7) 0.1328(7) 0.2393(4) 0.025(3) Uiso 1 1 d
O38 O -0.1035(7) 0.3244(7) 0.3158(4) 0.026(3) Uiso 1 1 d
O39 O -0.0612(7) 0.5817(7) 0.1935(4) 0.027(4) Uiso 1 1 d
O40 O 0.6435(7) 0.2541(7) 0.1842(4) 0.022(3) Uiso 1 1 d
O41 O 0.3068(7) 0.0012(7) 0.4171(4) 0.024(3) Uiso 1 1 d
O42 O 0.4129(7) 0.5489(7) 0.1726(4) 0.020(3) Uiso 1 1 d
O43 O 0.4515(7) 0.3605(7) 0.4183(4) 0.025(3) Uiso 1 1 d
O44 O 0.1006(7) 0.1395(7) 0.1779(4) 0.026(3) Uiso 1 1 d
O45 O 0.1807(7) 0.0080(7) 0.3123(4) 0.026(3) Uiso 1 1 d
O46 O 0.0024(7) 0.6405(7) 0.2335(4) 0.025(3) Uiso 1 1 d
O47 O 0.3292(7) 0.0482(7) 0.3294(4) 0.024(3) Uiso 1 1 d
O48 O 0.2171(7) 0.5087(7) 0.0424(4) 0.022(3) Uiso 1 1 d
O49 O -0.0376(7) -0.0357(8) 0.4110(5) 0.029(4) Uiso 1 1 d
O50 O 0.5557(7) 0.3844(7) 0.1079(4) 0.024(3) Uiso 1 1 d
O51 O 0.3270(7) 0.1439(7) 0.4029(4) 0.023(3) Uiso 1 1 d
O52 O 0.0283(7) 0.3492(7) 0.3296(4) 0.022(3) Uiso 1 1 d
O53 O 0.3988(7) -0.1098(7) 0.3817(4) 0.025(3) Uiso 1 1 d
O54 O 0.2665(7) 0.6345(7) 0.0348(4) 0.027(4) Uiso 1 1 d
O55 O -0.1826(8) 0.4008(8) 0.2717(5) 0.031(4) Uiso 1 1 d
O56 O 0.2226(8) 0.5237(8) 0.4526(5) 0.030(4) Uiso 1 1 d
O57 O 0.6040(7) 0.3234(7) 0.1158(4) 0.024(3) Uiso 1 1 d
O58 O 0.0920(7) 0.7313(7) 0.2387(4) 0.024(3) Uiso 1 1 d
O59 O 0.4973(8) 0.1053(8) 0.3445(5) 0.035(4) Uiso 1 1 d
O60 O -0.0241(7) 0.4941(7) 0.3282(4) 0.027(4) Uiso 1 1 d
O61 O -0.0055(7) 0.3105(7) 0.4187(4) 0.024(3) Uiso 1 1 d
O62 O 0.4164(7) 0.1460(7) 0.4650(4) 0.026(3) Uiso 1 1 d
O63 O 0.4960(7) 0.3407(8) 0.3827(4) 0.028(4) Uiso 1 1 d
O64 O 0.2637(7) 0.6552(7) 0.1167(4) 0.022(3) Uiso 1 1 d
O65 O 0.0798(7) 0.2262(8) 0.1000(5) 0.028(4) Uiso 1 1 d
O66 O 0.2077(7) 0.6873(7) 0.1848(4) 0.023(3) Uiso 1 1 d
O67 O 0.2036(7) 0.5343(8) 0.1270(4) 0.028(4) Uiso 1 1 d
O68 O 0.5196(8) 0.3010(8) 0.2988(5) 0.032(4) Uiso 1 1 d
O69 O 0.4014(7) 0.1752(7) 0.0114(4) 0.027(4) Uiso 1 1 d
O70 O 0.5589(8) -0.0813(8) 0.2757(5) 0.034(4) Uiso 1 1 d
O71 O -0.1806(7) 0.2146(7) 0.3606(4) 0.027(3) Uiso 1 1 d
O72 O 0.4948(7) 0.5501(7) 0.1100(4) 0.027(4) Uiso 1 1 d
O73 O 0.1331(7) -0.1251(7) 0.2084(4) 0.027(3) Uiso 1 1 d
O74 O 0.0354(7) 0.5270(8) 0.0774(4) 0.028(4) Uiso 1 1 d
O75 O 0.3509(7) 0.4591(7) 0.4178(4) 0.024(3) Uiso 1 1 d
O76 O 0.0181(8) -0.0632(8) 0.2512(5) 0.033(4) Uiso 1 1 d
O77 O 0.2023(7) -0.1061(7) 0.2714(4) 0.023(3) Uiso 1 1 d
O78 O 0.3249(7) 0.6080(7) 0.1096(4) 0.022(3) Uiso 1 1 d
O79 O -0.0575(8) 0.4162(8) 0.1639(5) 0.030(4) Uiso 1 1 d
O80 O 0.5881(7) 0.0571(7) 0.2737(4) 0.024(3) Uiso 1 1 d
O81 O 0.6267(7) 0.2690(7) 0.2245(4) 0.025(3) Uiso 1 1 d
O82 O 0.0560(8) 0.0590(8) 0.4160(5) 0.030(4) Uiso 1 1 d
O83 O 0.0241(7) 0.6162(7) 0.2729(4) 0.024(3) Uiso 1 1 d
O84 O -0.0966(8) 0.5575(8) 0.1186(5) 0.031(4) Uiso 1 1 d
O85 O -0.1242(8) 0.4064(8) 0.3824(5) 0.033(4) Uiso 1 1 d
O86 O 0.2501(7) -0.0537(7) 0.3834(4) 0.024(3) Uiso 1 1 d
O87 O 0.1346(7) -0.1090(7) 0.2908(4) 0.024(3) Uiso 1 1 d
O88 O 0.2932(7) 0.1208(7) 0.4935(4) 0.025(3) Uiso 1 1 d
O89 O 0.4960(7) 0.2231(7) 0.0483(4) 0.022(3) Uiso 1 1 d
O90 O 0.0123(7) 0.4610(7) 0.0906(4) 0.022(3) Uiso 1 1 d
O91 O 0.1335(7) 0.0073(7) 0.1558(4) 0.027(4) Uiso 1 1 d
O92 O 0.1200(8) 0.4615(8) 0.4299(5) 0.031(4) Uiso 1 1 d
O93 O 0.0657(7) 0.0033(7) 0.1736(4) 0.026(3) Uiso 1 1 d
O94 O 0.2264(7) 0.6606(7) 0.2259(4) 0.026(3) Uiso 1 1 d
O95 O 0.3289(7) 0.5001(7) 0.0772(4) 0.025(3) Uiso 1 1 d
O96 O 0.3800(8) 0.2610(8) 0.4003(5) 0.032(4) Uiso 1 1 d
O97 O 0.3439(8) 0.6352(8) 0.2966(5) 0.031(4) Uiso 1 1 d
O98 O 0.0147(8) 0.3143(8) 0.1357(5) 0.034(4) Uiso 1 1 d
O99 O 0.0491(7) 0.0669(7) 0.3286(4) 0.025(3) Uiso 1 1 d
O100 O 0.4583(7) 0.1286(7) 0.4292(4) 0.027(4) Uiso 1 1 d
O101 O 0.3227(8) 0.3825(8) 0.0637(5) 0.034(4) Uiso 1 1 d
O102 O 0.1320(7) 0.3346(7) 0.4031(4) 0.024(3) Uiso 1 1 d
O103 O 0.0131(7) 0.4333(7) 0.3917(4) 0.025(3) Uiso 1 1 d
O104 O 0.2037(8) -0.1655(8) 0.3603(5) 0.032(4) Uiso 1 1 d
O105 O 0.3499(7) 0.6881(7) 0.1675(4) 0.022(3) Uiso 1 1 d
O106 O 0.4471(8) 0.3960(8) 0.0699(5) 0.031(4) Uiso 1 1 d
O107 O 0.0789(8) 0.7002(8) 0.1616(5) 0.033(4) Uiso 1 1 d
O108 O 0.1053(7) -0.0536(7) 0.3879(4) 0.022(3) Uiso 1 1 d
O109 O 0.5197(8) 0.2140(8) 0.3683(5) 0.034(4) Uiso 1 1 d
O110 O 0.1489(7) 0.4267(7) 0.1128(4) 0.021(3) Uiso 1 1 d
O111 O -0.0922(7) 0.0876(7) 0.3589(4) 0.024(3) Uiso 1 1 d
O112 O 0.1051(7) 0.4631(7) 0.0129(4) 0.023(3) Uiso 1 1 d
O113 O -0.0443(8) -0.0270(8) 0.3261(5) 0.031(4) Uiso 1 1 d
O114 O -0.0043(8) 0.1498(8) 0.2418(5) 0.033(4) Uiso 1 1 d
O115 O -0.1154(8) 0.5846(8) 0.2761(5) 0.032(4) Uiso 1 1 d
O116 O 0.4815(8) 0.2623(8) 0.1264(5) 0.033(4) Uiso 1 1 d
O117 O 0.5091(8) -0.0413(8) 0.1190(5) 0.031(4) Uiso 1 1 d
O118 O 0.1592(8) 0.1467(8) 0.5347(5) 0.030(4) Uiso 1 1 d
O119 O -0.1321(7) 0.1549(7) 0.2906(4) 0.026(3) Uiso 1 1 d
O120 O 0.1201(7) 0.0273(8) 0.2415(5) 0.029(4) Uiso 1 1 d
O121 O 0.5766(8) 0.4925(8) 0.0412(5) 0.038(4) Uiso 1 1 d
O122 O 0.5087(7) 0.5482(7) 0.2326(4) 0.022(3) Uiso 1 1 d
O123 O 0.1336(7) 0.1330(8) 0.4531(4) 0.028(4) Uiso 1 1 d
O124 O 0.3288(8) -0.0361(8) 0.2407(5) 0.032(4) Uiso 1 1 d
O125 O 0.6105(7) 0.3703(8) 0.2971(4) 0.028(4) Uiso 1 1 d
O126 O 0.4755(7) 0.4918(8) 0.3692(4) 0.028(4) Uiso 1 1 d
O127 O 0.2719(7) 0.5460(7) 0.2988(4) 0.027(3) Uiso 1 1 d
O128 O -0.1345(7) 0.2268(7) 0.2716(4) 0.026(3) Uiso 1 1 d
O129 O 0.1769(7) 0.2425(7) 0.0221(4) 0.027(4) Uiso 1 1 d
O130 O 0.3774(8) -0.1540(8) 0.2708(5) 0.031(4) Uiso 1 1 d
O131 O 0.4485(7) 0.2835(7) 0.0412(4) 0.022(3) Uiso 1 1 d
O132 O 0.4744(8) 0.0969(8) 0.0763(5) 0.030(4) Uiso 1 1 d
O133 O 0.1956(8) 0.5348(8) 0.3677(5) 0.037(4) Uiso 1 1 d
O134 O 0.4097(7) 0.0698(7) 0.0887(4) 0.024(3) Uiso 1 1 d
O135 O 0.0851(7) 0.2474(7) 0.4790(4) 0.026(3) Uiso 1 1 d
O136 O -0.0346(8) 0.1036(8) 0.1743(5) 0.030(4) Uiso 1 1 d
O137 O -0.0354(7) 0.1760(8) 0.1557(4) 0.028(4) Uiso 1 1 d
O138 O 0.1857(8) 0.0402(8) 0.4139(5) 0.037(4) Uiso 1 1 d
O139 O 0.6081(7) 0.0417(7) 0.2332(4) 0.026(3) Uiso 1 1 d
O140 O 0.5853(8) 0.0662(8) 0.1178(5) 0.038(4) Uiso 1 1 d
O141 O 0.5769(7) 0.3306(7) 0.0345(4) 0.024(3) Uiso 1 1 d
O142 O 0.3905(7) 0.0085(8) 0.4777(4) 0.028(4) Uiso 1 1 d
O143 O 0.6577(8) 0.1281(8) 0.1629(5) 0.035(4) Uiso 1 1 d
O144 O 0.0859(8) 0.5134(9) 0.3436(5) 0.039(4) Uiso 1 1 d
O145 O 0.0396(8) 0.1921(8) 0.4100(5) 0.037(4) Uiso 1 1 d
O146 O 0.1427(8) 0.6651(8) 0.0866(5) 0.031(4) Uiso 1 1 d
O147 O 0.5351(8) 0.1762(8) 0.2117(5) 0.030(4) Uiso 1 1 d
O148 O 0.1449(7) 0.4145(7) 0.4646(4) 0.026(3) Uiso 1 1 d
O149 O 0.0092(8) 0.3858(8) 0.4792(5) 0.035(4) Uiso 1 1 d
O150 O 0.2274(7) 0.2323(8) 0.4385(4) 0.028(4) Uiso 1 1 d
O151 O -0.0212(8) 0.5598(8) 0.3810(5) 0.036(4) Uiso 1 1 d
O152 O 0.3248(7) 0.5093(8) 0.3831(4) 0.028(4) Uiso 1 1 d
O153 O -0.0689(8) 0.3615(8) 0.2408(5) 0.031(4) Uiso 1 1 d
O154 O 0.7422(8) 0.1243(9) 0.3140(5) 0.040(4) Uiso 1 1 d
O155 O 0.1330(7) 0.5728(8) 0.2117(5) 0.029(4) Uiso 1 1 d
O156 O 0.2517(7) 0.0841(7) 0.4780(4) 0.027(4) Uiso 1 1 d
O157 O 0.2773(8) 0.3825(9) 0.4835(5) 0.039(4) Uiso 1 1 d
O158 O -0.0760(8) 0.2761(8) 0.1959(5) 0.039(4) Uiso 1 1 d
O159 O 0.2383(8) -0.0378(9) 0.1950(5) 0.040(4) Uiso 1 1 d
O160 O 0.0520(8) 0.4958(8) 0.1629(5) 0.032(4) Uiso 1 1 d
O161 O 0.2566(9) 0.7626(9) 0.2610(5) 0.045(5) Uiso 1 1 d
O162 O -0.0915(8) 0.0451(8) 0.2516(5) 0.032(4) Uiso 1 1 d
O163 O 0.2227(9) -0.0703(9) 0.4591(5) 0.042(4) Uiso 1 1 d
O164 O 0.2714(7) 0.5403(7) 0.1903(4) 0.027(3) Uiso 1 1 d
O165 O 0.6096(8) 0.2035(8) 0.0883(5) 0.032(4) Uiso 1 1 d
O166 O 0.6613(9) 0.2228(9) 0.3513(6) 0.049(5) Uiso 1 1 d
O167 O 0.7352(10) 0.2875(10) 0.2617(6) 0.053(5) Uiso 1 1 d
O168 O 0.5783(9) 0.1794(9) 0.2902(5) 0.041(4) Uiso 1 1 d
O169 O 0.4522(8) 0.1007(8) 0.1614(5) 0.037(4) Uiso 1 1 d
O170 O 0.3855(9) 0.2748(9) 0.4833(5) 0.044(5) Uiso 1 1 d
O171 O 0.3742(8) -0.0118(8) 0.1624(5) 0.035(4) Uiso 1 1 d
O172 O 0.5478(8) -0.0079(8) 0.3798(5) 0.037(4) Uiso 1 1 d
O173 O 0.2536(8) 0.2464(8) 0.5181(5) 0.033(4) Uiso 1 1 d
O174 O 0.0102(8) 0.6337(8) 0.1188(5) 0.034(4) Uiso 1 1 d
O175 O 0.4789(11) 0.3452(11) -0.0357(6) 0.063(6) Uiso 1 1 d
O176 O 0.2537(9) 0.0461(9) 0.0662(5) 0.040(4) Uiso 1 1 d
O177 O -0.0640(9) 0.2142(9) 0.4572(5) 0.046(5) Uiso 1 1 d
O178 O 0.2503(8) 0.3895(8) 0.4002(5) 0.033(4) Uiso 1 1 d
O179 O 0.3104(8) 0.3846(8) -0.0084(5) 0.038(4) Uiso 1 1 d
O180 O 0.2694(8) 0.0632(9) 0.1345(5) 0.039(4) Uiso 1 1 d
O181 O 0.3268(9) -0.2407(9) 0.3362(5) 0.046(5) Uiso 1 1 d
O182 O -0.0129(9) 0.3056(9) 0.0682(5) 0.044(5) Uiso 1 1 d
O183 O 0.1486(8) 0.6026(9) 0.2898(5) 0.039(4) Uiso 1 1 d
O184 O -0.1925(9) 0.0096(9) 0.3782(5) 0.046(5) Uiso 1 1 d
O185 O -0.2605(9) 0.3428(10) 0.3387(6) 0.049(5) Uiso 1 1 d
O186 O 0.0985(9) 0.7665(9) 0.3112(5) 0.043(4) Uiso 1 1 d
O187 O 0.2018(10) 0.6786(10) 0.3496(6) 0.058(5) Uiso 1 1 d
O188 O -0.1423(11) -0.1277(11) 0.3833(7) 0.069(6) Uiso 1 1 d
O189 O 0.4294(8) 0.5581(9) 0.0259(5) 0.039(4) Uiso 1 1 d
O190 O 0.6804(9) 0.4463(9) 0.2325(6) 0.046(5) Uiso 1 1 d
O191 O 0.3252(9) 0.3122(9) 0.5557(5) 0.044(5) Uiso 1 1 d
O192 O 0.0329(9) 0.7684(9) 0.0878(5) 0.046(5) Uiso 1 1 d
O193 O 0.2661(11) 0.5355(11) -0.0389(6) 0.062(6) Uiso 1 1 d
O194 O -0.1122(10) -0.0892(10) 0.2832(6) 0.052(5) Uiso 1 1 d
O195 O 0.3360(10) 0.0806(10) 0.5699(6) 0.054(5) Uiso 1 1 d
O196 O 0.2254(10) -0.0205(10) 0.5395(6) 0.058(5) Uiso 1 1 d
O197 O 0.4113(10) 0.7143(10) 0.2327(6) 0.053(5) Uiso 1 1 d
O198 O 0.7125(10) 0.0962(10) 0.0888(6) 0.055(5) Uiso 1 1 d
O199 O 0.6330(10) 0.5455(11) 0.0990(6) 0.060(6) Uiso 1 1 d
O200 O 0.0386(12) 0.0753(12) 0.5096(7) 0.071(6) Uiso 1 1 d
O201 O -0.0308(9) 0.6150(10) 0.0195(6) 0.050(5) Uiso 1 1 d
O202 O 0.2323(10) 0.8171(10) 0.1615(6) 0.051(5) Uiso 1 1 d
O203 O -0.0085(9) -0.1812(10) 0.3770(6) 0.051(5) Uiso 1 1 d
O204 O -0.1985(11) 0.3937(11) 0.1792(7) 0.064(6) Uiso 1 1 d
O205 O 0.1109(11) 0.6653(11) -0.0089(7) 0.064(6) Uiso 1 1 d
O206 O 0.5640(11) 0.0464(12) 0.4512(7) 0.069(6) Uiso 1 1 d
O207 O 0.3538(11) 0.8435(11) 0.1770(6) 0.062(6) Uiso 1 1 d
O208 O -0.2291(11) 0.2772(11) 0.1641(6) 0.062(6) Uiso 1 1 d
O209 O 0.0874(11) 0.3270(11) 0.5686(7) 0.064(6) Uiso 1 1 d
O210 O 0.4814(11) 0.0988(12) 0.5302(7) 0.070(6) Uiso 1 1 d
O211 O 0.6680(11) 0.0035(12) 0.3365(7) 0.070(6) Uiso 1 1 d

loop_
_atom_site_aniso_label
_atom_site_aniso_U_11
_atom_site_aniso_U_22
_atom_site_aniso_U_33
_atom_site_aniso_U_23
_atom_site_aniso_U_13
_atom_site_aniso_U_12
U1 0.0264(4) 0.0229(4) 0.0146(4) -0.0010(3) -0.0011(3) -0.0081(3)
U2 0.0215(4) 0.0318(5) 0.0179(4) -0.0035(4) -0.0013(3) -0.0106(4)
U3 0.0222(4) 0.0271(5) 0.0152(4) -0.0011(3) -0.0001(3) -0.0125(4)
U4 0.0244(4) 0.0199(4) 0.0174(4) 0.0018(3) -0.0007(3) -0.0071(3)
U5 0.0309(5) 0.0240(4) 0.0135(4) 0.0020(3) -0.0041(3) -0.0130(4)
U6 0.0240(4) 0.0226(4) 0.0207(4) -0.0039(3) 0.0010(3) -0.0078(3)
U7 0.0287(5) 0.0250(4) 0.0141(4) 0.0008(3) 0.0008(3) -0.0150(4)
U8 0.0231(4) 0.0212(4) 0.0148(4) 0.0026(3) -0.0013(3) -0.0075(3)
U9 0.0293(5) 0.0221(4) 0.0170(4) -0.0013(3) -0.0015(3) -0.0115(4)
U10 0.0287(5) 0.0277(5) 0.0143(4) -0.0054(3) 0.0020(3) -0.0132(4)
U11 0.0213(4) 0.0283(5) 0.0200(4) -0.0013(3) -0.0024(3) -0.0052(4)
U12 0.0302(5) 0.0277(5) 0.0188(4) -0.0065(4) 0.0029(3) -0.0128(4)
U13 0.0237(4) 0.0161(4) 0.0166(4) 0.0008(3) 0.0007(3) -0.0049(3)
U14 0.0307(5) 0.0269(5) 0.0124(4) 0.0002(3) 0.0008(3) -0.0147(4)
U15 0.0211(4) 0.0234(4) 0.0237(4) 0.0028(3) -0.0049(3) -0.0062(3)
U16 0.0215(4) 0.0188(4) 0.0146(4) 0.0016(3) 0.0000(3) -0.0055(3)
U17 0.0238(4) 0.0244(4) 0.0160(4) 0.0017(3) 0.0009(3) -0.0082(4)
U18 0.0266(5) 0.0218(4) 0.0171(4) -0.0026(3) 0.0011(3) -0.0073(4)
U19 0.0183(4) 0.0225(4) 0.0164(4) 0.0019(3) -0.0001(3) -0.0047(3)
U20 0.0411(5) 0.0189(4) 0.0193(4) -0.0018(3) -0.0046(4) -0.0114(4)
U21 0.0365(5) 0.0216(4) 0.0205(4) -0.0043(3) -0.0011(4) -0.0031(4)
U22 0.0310(5) 0.0192(4) 0.0164(4) -0.0012(3) -0.0004(3) -0.0129(4)
U23 0.0269(5) 0.0198(4) 0.0252(4) -0.0065(3) 0.0036(4) -0.0072(4)
U24 0.0256(4) 0.0211(4) 0.0192(4) -0.0006(3) 0.0008(3) -0.0081(3)
U25 0.0254(4) 0.0260(4) 0.0175(4) -0.0031(3) -0.0001(3) -0.0115(4)
U26 0.0293(5) 0.0258(5) 0.0186(4) 0.0031(3) -0.0053(3) -0.0124(4)
U27 0.0274(5) 0.0228(4) 0.0183(4) -0.0012(3) -0.0009(3) -0.0113(4)
U28 0.0258(5) 0.0211(4) 0.0202(4) -0.0012(3) -0.0014(3) -0.0067(3)
Mo1 0.0347(12) 0.0296(11) 0.0175(10) -0.0013(8) -0.0019(8) -0.0185(9)
Mo2 0.0261(11) 0.0239(11) 0.0231(10) -0.0002(8) 0.0010(8) -0.0041(8)
Mo3 0.0281(11) 0.0221(10) 0.0247(10) 0.0005(8) -0.0018(8) -0.0059(8)
Mo4 0.0361(12) 0.0324(11) 0.0153(9) -0.0016(8) -0.0035(8) -0.0155(9)
P1 0.020(3) 0.016(3) 0.015(3) 0.002(2) -0.001(2) 0.000(2)
P2 0.021(3) 0.023(3) 0.016(3) 0.004(2) 0.000(2) -0.003(2)
P3 0.029(3) 0.021(3) 0.015(3) 0.000(2) 0.004(2) -0.005(2)
P4 0.021(3) 0.024(3) 0.017(3) 0.005(2) -0.004(2) -0.009(2)
P5 0.033(3) 0.033(3) 0.017(3) -0.005(3) 0.005(2) -0.020(3)
P6 0.032(3) 0.030(3) 0.014(3) -0.003(2) 0.002(2) -0.017(3)
P7 0.045(4) 0.030(3) 0.017(3) 0.002(3) -0.009(3) -0.023(3)
P8 0.033(3) 0.024(3) 0.021(3) -0.006(2) 0.001(3) -0.015(3)
P9 0.028(3) 0.022(3) 0.019(3) 0.002(2) -0.003(2) -0.014(3)
P10 0.024(3) 0.017(3) 0.018(3) 0.001(2) 0.001(2) -0.008(2)
P11 0.031(3) 0.018(3) 0.027(3) 0.000(2) 0.000(3) -0.009(3)
P12 0.023(3) 0.028(3) 0.015(3) 0.002(2) -0.005(2) -0.011(2)

loop_
_atom_type_symbol
_atom_type_description
_atom_type_scat_dispersion_real
_atom_type_scat_dispersion_imag
_atom_type_scat_source
O O 0.0106 0.0060 'International Tables Vol C Tables 4.2.6.8 and 6.1.1.4'
P P 0.1023 0.0942 'International Tables Vol C Tables 4.2.6.8 and 6.1.1.4'
U U -9.6767 9.6646 'International Tables Vol C Tables 4.2.6.8 and 6.1.1.4'
Mo Mo -1.6832 0.6857 'International Tables Vol C Tables 4.2.6.8 and 6.1.1.4'

loop_
_geom_angle_atom_site_label_1
_geom_angle_atom_site_label_2
_geom_angle_atom_site_label_3
_geom_angle
O126 U1 O15 176.7(7)
O126 U1 O75 89.0(6)
O15 U1 O75 94.2(6)
O126 U1 O43 88.2(6)
O15 U1 O43 93.8(6)
O75 U1 O43 69.2(5)
O126 U1 O9 90.0(6)
O15 U1 O9 87.9(6)
O75 U1 O9 113.2(5)
O43 U1 O9 177.0(5)
O126 U1 O63 91.0(6)
O15 U1 O63 89.0(6)
O75 U1 O63 106.2(5)
O43 U1 O63 37.1(5)
O9 U1 O63 140.6(5)
O126 U1 O152 91.6(6)
O15 U1 O152 90.4(6)
O75 U1 O152 36.7(5)
O43 U1 O152 105.9(5)
O9 U1 O152 76.6(5)
O63 U1 O152 142.7(5)
O126 U1 O33 88.9(6)
O15 U1 O33 87.9(6)
O75 U1 O33 177.0(5)
O43 U1 O33 112.9(5)
O9 U1 O33 64.6(5)
O63 U1 O33 76.0(5)
O152 U1 O33 141.2(5)
O114 U2 O19 178.6(7)
O114 U2 O136 90.0(6)
O19 U2 O136 89.8(6)
O114 U2 O119 89.0(6)
O19 U2 O119 90.5(6)
O136 U2 O119 148.8(5)
O114 U2 O162 91.1(6)
O19 U2 O162 87.5(6)
O136 U2 O162 74.1(5)
O119 U2 O162 74.7(5)
O114 U2 O137 93.2(6)
O19 U2 O137 87.5(6)
O136 U2 O137 36.9(5)
O119 U2 O137 174.0(5)
O162 U2 O137 110.8(5)
O114 U2 O158 91.2(7)
O19 U2 O158 90.2(6)
O136 U2 O158 105.6(6)
O119 U2 O158 105.5(5)
O162 U2 O158 177.7(6)
O137 U2 O158 68.9(5)
O114 U2 O128 93.0(6)
O19 U2 O128 87.3(6)
O136 U2 O128 174.2(5)
O119 U2 O128 36.3(5)
O162 U2 O128 110.7(5)
O137 U2 O128 137.9(5)
O158 U2 O128 69.4(5)
O30 U3 O71 175.9(7)
O30 U3 O119 94.3(6)
O71 U3 O119 89.0(6)
O30 U3 O111 94.3(6)
O71 U3 O111 89.2(6)
O119 U3 O111 67.9(5)
O30 U3 O128 90.2(6)
O71 U3 O128 91.0(6)
O119 U3 O128 36.4(5)
O111 U3 O128 104.3(5)
O30 U3 O21 89.1(6)
O71 U3 O21 92.4(6)
O119 U3 O21 104.3(5)
O111 U3 O21 36.5(5)
O128 U3 O21 140.5(5)
O30 U3 O7 87.9(6)
O71 U3 O7 88.7(6)
O119 U3 O7 177.2(5)
O111 U3 O7 113.7(5)
O128 U3 O7 142.0(5)
O21 U3 O7 77.4(5)
O30 U3 O38 87.6(6)
O71 U3 O38 88.8(6)
O119 U3 O38 113.7(5)
O111 U3 O38 177.4(5)
O128 U3 O38 77.5(5)
O21 U3 O38 142.0(5)
O7 U3 O38 64.6(5)
O67 U4 O54 179.7(7)
O67 U4 O28 89.6(6)
O54 U4 O28 90.1(6)
O67 U4 O64 89.3(6)
O54 U4 O64 91.0(6)
O28 U4 O64 148.9(5)
O67 U4 O146 89.4(6)
O54 U4 O146 90.6(6)
O28 U4 O146 74.4(5)
O64 U4 O146 74.5(5)
O67 U4 O48 92.9(6)
O54 U4 O48 86.9(6)
O28 U4 O48 36.4(5)
O64 U4 O48 174.4(5)
O146 U4 O48 110.7(5)
O67 U4 O78 93.0(6)
O54 U4 O78 87.3(6)
O28 U4 O78 173.9(5)
O64 U4 O78 36.8(5)
O146 U4 O78 111.2(5)
O48 U4 O78 137.8(5)
O67 U4 O95 88.9(6)
O54 U4 O95 91.2(6)
O28 U4 O95 105.8(5)
O64 U4 O95 105.3(5)
O146 U4 O95 178.3(5)
O48 U4 O95 69.6(5)
O78 U4 O95 68.8(5)
O51 U5 O142 177.3(7)
O51 U5 O88 93.7(6)
O142 U5 O88 88.0(6)
O51 U5 O14 90.6(6)
O142 U5 O14 87.6(6)
O88 U5 O14 175.2(5)
O51 U5 O62 94.6(6)
O142 U5 O62 87.9(6)
O88 U5 O62 69.3(5)
O14 U5 O62 112.6(5)
O51 U5 O156 88.2(6)
O142 U5 O156 92.0(6)
O88 U5 O156 36.1(5)
O14 U5 O156 142.1(5)
O62 U5 O156 105.3(5)
O51 U5 O41 89.2(6)
O142 U5 O41 88.3(6)
O88 U5 O41 112.9(5)
O14 U5 O41 64.8(5)
O62 U5 O41 175.5(5)
O156 U5 O41 77.2(5)
O51 U5 O100 88.4(6)
O142 U5 O100 93.1(6)
O88 U5 O100 105.2(5)
O14 U5 O100 77.1(5)
O62 U5 O100 36.1(5)
O156 U5 O100 140.7(5)
O41 U5 O100 141.9(5)
O51 U5 U9 82.1(5)
O142 U5 U9 95.4(5)
O88 U5 U9 145.3(4)
O14 U5 U9 33.4(3)
O62 U5 U9 145.2(4)
O156 U5 U9 109.2(4)
O41 U5 U9 33.1(3)
O100 U5 U9 109.1(4)
O115 U6 O6 176.7(7)
O115 U6 O39 88.3(6)
O6 U6 O39 94.1(6)
O115 U6 O46 88.6(6)
O6 U6 O46 94.4(6)
O39 U6 O46 69.0(5)
O115 U6 O60 88.8(6)
O6 U6 O60 88.8(6)
O39 U6 O60 176.0(5)
O46 U6 O60 113.6(5)
O115 U6 O83 92.5(6)
O6 U6 O83 89.1(6)
O39 U6 O83 104.5(5)
O46 U6 O83 35.6(5)
O60 U6 O83 78.3(5)
O115 U6 O22 91.3(6)
O6 U6 O22 89.2(6)
O39 U6 O22 36.4(5)
O46 U6 O22 105.3(5)
O60 U6 O22 141.1(5)
O83 U6 O22 140.5(5)
O115 U6 O12 88.9(6)
O6 U6 O12 88.0(6)
O39 U6 O12 113.6(5)
O46 U6 O12 176.4(5)
O60 U6 O12 63.7(5)
O83 U6 O12 141.9(5)
O22 U6 O12 77.4(5)
O99 U7 O49 178.8(7)
O99 U7 O111 90.9(6)
O49 U7 O111 89.6(6)
O99 U7 O25 90.6(6)
O49 U7 O25 88.4(6)
O111 U7 O25 148.8(5)
O99 U7 O113 91.3(6)
O49 U7 O113 87.7(6)
O111 U7 O113 74.2(5)
O25 U7 O113 74.6(5)
O99 U7 O108 92.1(6)
O49 U7 O108 87.4(6)
O111 U7 O108 173.9(5)
O25 U7 O108 36.4(5)
O113 U7 O108 110.9(5)
O99 U7 O21 92.7(6)
O49 U7 O21 88.4(6)
O111 U7 O21 36.7(5)
O25 U7 O21 173.6(5)
O113 U7 O21 110.8(5)
O108 U7 O21 137.8(5)
O99 U7 O82 90.2(6)
O49 U7 O82 90.7(6)
O111 U7 O82 106.0(5)
O25 U7 O82 105.1(5)
O113 U7 O82 178.4(5)
O108 U7 O82 68.7(5)
O21 U7 O82 69.4(5)
O110 U8 O112 175.7(6)
O110 U8 O10 89.3(6)
O112 U8 O10 87.3(6)
O110 U8 O28 94.2(6)
O112 U8 O28 89.1(6)
O10 U8 O28 175.9(5)
O110 U8 O74 95.2(6)
O112 U8 O74 88.5(6)
O10 U8 O74 112.5(5)
O28 U8 O74 69.1(5)
O110 U8 O48 88.5(6)
O112 U8 O48 92.5(6)
O10 U8 O48 142.1(5)
O28 U8 O48 36.3(5)
O74 U8 O48 105.4(5)
O110 U8 O90 89.9(6)
O112 U8 O90 91.9(6)
O10 U8 O90 76.7(5)
O28 U8 O90 105.2(5)
O74 U8 O90 36.2(5)
O48 U8 O90 141.1(5)
O110 U8 O23 88.3(6)
O112 U8 O23 87.9(6)
O10 U8 O23 65.7(5)
O28 U8 O23 112.4(5)
O74 U8 O23 176.1(5)
O48 U8 O23 76.4(5)
O90 U8 O23 142.3(5)
O110 U8 U24 80.9(4)
O112 U8 U24 94.8(5)
O10 U8 U24 33.7(4)
O28 U8 U24 145.2(4)
O74 U8 U24 145.4(4)
O48 U8 U24 108.9(3)
O90 U8 U24 109.2(3)
O23 U8 U24 33.6(3)
O47 U9 O53 179.3(7)
O47 U9 O36 88.5(6)
O53 U9 O36 91.9(6)
O47 U9 O41 86.9(6)
O53 U9 O41 92.4(6)
O36 U9 O41 119.9(5)
O47 U9 O27 89.0(6)
O53 U9 O27 91.4(6)
O36 U9 O27 119.1(5)
O41 U9 O27 120.7(5)
O47 U9 O13 89.3(6)
O53 U9 O13 91.4(6)
O36 U9 O13 57.4(5)
O41 U9 O13 175.4(5)
O27 U9 O13 61.7(5)
O47 U9 O86 87.8(6)
O53 U9 O86 91.8(6)
O36 U9 O86 63.2(5)
O41 U9 O86 56.8(5)
O27 U9 O86 176.1(5)
O13 U9 O86 120.5(5)
O47 U9 O14 89.9(6)
O53 U9 O14 89.8(6)
O36 U9 O14 176.8(5)
O41 U9 O14 62.7(5)
O27 U9 O14 58.2(5)
O13 U9 O14 119.8(5)
O86 U9 O14 119.5(5)
O47 U9 P8 86.6(5)
O53 U9 P8 94.0(5)
O36 U9 P8 28.7(4)
O41 U9 P8 148.1(4)
O27 U9 P8 90.3(4)
O13 U9 P8 28.8(3)
O86 U9 P8 91.8(3)
O14 U9 P8 148.4(3)
O47 U9 P5 85.7(5)
O53 U9 P5 93.7(5)
O36 U9 P5 91.8(4)
O41 U9 P5 28.1(3)
O27 U9 P5 148.5(4)
O13 U9 P5 149.0(3)
O86 U9 P5 28.8(3)
O14 U9 P5 90.8(3)
P8 U9 P5 120.19(15)
O47 U9 P12 89.4(5)
O53 U9 P12 90.7(5)
O36 U9 P12 147.9(4)
O41 U9 P12 91.9(3)
O27 U9 P12 28.9(4)
O13 U9 P12 90.6(3)
O86 U9 P12 148.7(3)
O14 U9 P12 29.3(3)
P8 U9 P12 119.19(15)
P5 U9 P12 119.92(15)
O47 U9 U5 80.7(5)
O53 U9 U5 98.8(5)
O36 U9 U5 150.2(3)
O41 U9 U5 32.5(3)
O27 U9 U5 88.6(3)
O13 U9 U5 148.9(3)
O86 U9 U5 88.6(3)
O14 U9 U5 31.8(3)
P8 U9 U5 167.19(11)
P5 U9 U5 59.94(10)
P12 U9 U5 60.17(11)
O102 U10 O149 176.8(7)
O102 U10 O148 94.7(6)
O149 U10 O148 88.3(6)
O102 U10 O103 89.4(6)
O149 U10 O103 88.5(6)
O148 U10 O103 112.3(5)
O102 U10 O32 94.2(6)
O149 U10 O32 87.8(6)
O148 U10 O32 69.4(5)
O103 U10 O32 175.8(5)
O102 U10 O61 88.0(6)
O149 U10 O61 89.0(6)
O148 U10 O61 176.6(5)
O103 U10 O61 65.5(5)
O32 U10 O61 112.5(5)
O102 U10 O92 89.1(6)
O149 U10 O92 92.7(6)
O148 U10 O92 36.0(5)
O103 U10 O92 76.7(5)
O32 U10 O92 105.3(5)
O61 U10 O92 142.1(5)
O102 U10 O135 88.6(6)
O149 U10 O135 91.6(6)
O148 U10 O135 105.8(5)
O103 U10 O135 141.8(5)
O32 U10 O135 36.5(5)
O61 U10 O135 76.4(5)
O92 U10 O135 141.3(5)
O102 U10 U25 80.7(5)
O149 U10 U25 96.3(5)
O148 U10 U25 144.6(4)
O103 U10 U25 33.3(4)
O32 U10 U25 145.5(3)
O61 U10 U25 33.8(3)
O92 U10 U25 108.6(4)
O135 U10 U25 109.1(4)
O160 U11 O84 179.0(8)
O160 U11 O74 90.2(6)
O84 U11 O74 89.2(6)
O160 U11 O39 89.3(6)
O84 U11 O39 90.9(6)
O74 U11 O39 148.7(5)
O160 U11 O174 90.6(6)
O84 U11 O174 88.6(6)
O74 U11 O174 74.6(5)
O39 U11 O174 74.2(5)
O160 U11 O22 91.4(6)
O84 U11 O22 89.4(6)
O74 U11 O22 174.5(5)
O39 U11 O22 36.6(5)
O174 U11 O22 110.6(5)
O160 U11 O90 91.4(6)
O84 U11 O90 88.5(6)
O74 U11 O90 36.3(5)
O39 U11 O90 175.0(5)
O174 U11 O90 110.8(5)
O22 U11 O90 138.4(5)
O160 U11 O79 90.4(6)
O84 U11 O79 90.5(6)
O74 U11 O79 105.7(5)
O39 U11 O79 105.6(5)
O174 U11 O79 179.0(5)
O22 U11 O79 69.1(5)
O90 U11 O79 69.4(5)
O178 U12 O56 179.1(7)
O178 U12 O148 90.0(6)
O56 U12 O148 89.1(6)
O178 U12 O75 89.4(6)
O56 U12 O75 91.2(6)
O148 U12 O75 148.5(5)
O178 U12 O157 89.9(7)
O56 U12 O157 89.6(6)
O148 U12 O157 74.7(5)
O75 U12 O157 73.7(5)
O178 U12 O92 90.9(6)
O56 U12 O92 88.5(6)
O148 U12 O92 36.1(5)
O75 U12 O92 175.4(5)
O157 U12 O92 110.8(6)
O178 U12 O152 91.7(6)
O56 U12 O152 89.2(6)
O148 U12 O152 174.5(5)
O75 U12 O152 36.8(5)
O157 U12 O152 110.5(5)
O92 U12 O152 138.6(5)
O178 U12 O133 90.9(6)
O56 U12 O133 89.5(6)
O148 U12 O133 105.5(5)
O75 U12 O133 106.1(5)
O157 U12 O133 179.1(6)
O92 U12 O133 69.4(5)
O152 U12 O133 69.3(5)
O164 U13 O105 175.6(7)
O164 U13 O66 95.8(6)
O105 U13 O66 88.1(6)
O164 U13 O64 94.1(6)
O105 U13 O64 89.3(6)
O66 U13 O64 67.9(5)
O164 U13 O78 89.0(6)
O105 U13 O78 92.1(6)
O66 U13 O78 104.6(5)
O64 U13 O78 36.8(5)
O164 U13 O42 87.9(6)
O105 U13 O42 88.2(6)
O66 U13 O42 175.9(5)
O64 U13 O42 113.7(5)
O78 U13 O42 77.1(5)
O164 U13 O5 88.5(6)
O105 U13 O5 88.0(6)
O66 U13 O5 113.9(5)
O64 U13 O5 176.7(5)
O78 U13 O5 141.4(5)
O42 U13 O5 64.3(5)
O164 U13 O94 90.0(6)
O105 U13 O94 91.8(6)
O66 U13 O94 36.5(5)
O64 U13 O94 104.2(5)
O78 U13 O94 140.7(5)
O42 U13 O94 142.1(5)
O5 U13 O94 77.8(5)
O118 U14 O150 179.9(9)
O118 U14 O32 90.9(6)
O150 U14 O32 89.0(6)
O118 U14 O88 90.4(6)
O150 U14 O88 89.6(6)
O32 U14 O88 150.1(5)
O118 U14 O156 86.9(6)
O150 U14 O156 93.2(6)
O32 U14 O156 173.2(5)
O88 U14 O156 36.5(5)
O118 U14 O173 90.2(6)
O150 U14 O173 89.8(6)
O32 U14 O173 74.6(5)
O88 U14 O173 75.6(5)
O156 U14 O173 111.8(5)
O118 U14 O123 91.3(6)
O150 U14 O123 88.7(6)
O32 U14 O123 105.5(5)
O88 U14 O123 104.3(5)
O156 U14 O123 68.2(5)
O173 U14 O123 178.5(5)
O118 U14 O135 86.9(6)
O150 U14 O135 93.1(6)
O32 U14 O135 36.9(5)
O88 U14 O135 172.7(5)
O156 U14 O135 136.4(5)
O173 U14 O135 111.3(5)
O123 U14 O135 68.9(5)
O147 U15 O37 179.3(7)
O147 U15 O139 90.2(6)
O37 U15 O139 89.7(6)
O147 U15 O40 88.9(6)
O37 U15 O40 90.9(6)
O139 U15 O40 148.5(5)
O147 U15 O143 91.1(6)
O37 U15 O143 88.2(6)
O139 U15 O143 73.9(5)
O40 U15 O143 74.6(5)
O147 U15 O168 91.2(7)
O37 U15 O168 89.5(6)
O139 U15 O168 105.6(6)
O40 U15 O168 105.9(5)
O143 U15 O168 177.7(6)
O147 U15 O80 92.7(6)
O37 U15 O80 87.6(6)
O139 U15 O80 36.7(5)
O40 U15 O80 174.6(5)
O143 U15 O80 110.5(5)
O168 U15 O80 68.9(5)
O147 U15 O81 92.9(6)
O37 U15 O81 87.3(6)
O139 U15 O81 174.5(5)
O40 U15 O81 36.2(5)
O143 U15 O81 110.5(5)
O168 U15 O81 69.8(5)
O80 U15 O81 138.4(5)
O1 U16 O122 179.8(8)
O1 U16 O3 88.1(6)
O122 U16 O3 92.1(6)
O1 U16 O5 88.5(6)
O122 U16 O5 91.4(6)
O3 U16 O5 119.8(5)
O1 U16 O9 88.0(6)
O122 U16 O9 91.8(6)
O3 U16 O9 175.5(5)
O5 U16 O9 57.9(5)
O1 U16 O2 87.6(6)
O122 U16 O2 92.5(6)
O3 U16 O2 62.7(5)
O5 U16 O2 175.3(5)
O9 U16 O2 119.3(4)
O1 U16 O42 88.3(6)
O122 U16 O42 91.8(6)
O3 U16 O42 57.8(5)
O5 U16 O42 62.0(4)
O9 U16 O42 119.9(5)
O2 U16 O42 120.4(4)
O1 U16 O33 88.2(6)
O122 U16 O33 91.7(6)
O3 U16 O33 119.6(5)
O5 U16 O33 120.3(5)
O9 U16 O33 62.5(5)
O2 U16 O33 56.9(4)
O42 U16 O33 175.7(5)
O1 U16 P1 85.7(5)
O122 U16 P1 94.5(5)
O3 U16 P1 28.7(3)
O5 U16 P1 91.1(3)
O9 U16 P1 148.5(3)
O2 U16 P1 91.2(3)
O42 U16 P1 29.2(3)
O33 U16 P1 147.8(3)
O1 U16 P3 86.6(5)
O122 U16 P3 93.3(5)
O3 U16 P3 148.6(3)
O5 U16 P3 29.2(3)
O9 U16 P3 28.7(3)
O2 U16 P3 147.7(3)
O42 U16 P3 91.1(3)
O33 U16 P3 91.2(3)
P1 U16 P3 119.88(14)
O1 U16 P2 85.6(5)
O122 U16 P2 94.4(5)
O3 U16 P2 91.3(3)
O5 U16 P2 148.2(3)
O9 U16 P2 90.6(3)
O2 U16 P2 28.7(3)
O42 U16 P2 148.7(3)
O33 U16 P2 28.3(3)
P1 U16 P2 119.56(14)
P3 U16 P2 119.09(14)
O141 U17 O116 178.2(7)
O141 U17 O89 89.0(6)
O116 U17 O89 90.4(6)
O141 U17 O165 87.5(6)
O116 U17 O165 90.7(6)
O89 U17 O165 74.5(5)
O141 U17 O57 88.9(6)
O116 U17 O57 90.8(6)
O89 U17 O57 149.3(5)
O165 U17 O57 74.8(5)
O141 U17 O131 88.2(6)
O116 U17 O131 92.3(6)
O89 U17 O131 35.9(5)
O165 U17 O131 110.3(5)
O57 U17 O131 174.0(5)
O141 U17 O106 90.3(6)
O116 U17 O106 91.5(6)
O89 U17 O106 105.4(5)
O165 U17 O106 177.8(5)
O57 U17 O106 105.3(5)
O131 U17 O106 69.5(5)
O141 U17 O50 87.8(6)
O116 U17 O50 92.9(6)
O89 U17 O50 173.5(5)
O165 U17 O50 111.0(5)
O57 U17 O50 36.3(5)
O131 U17 O50 138.2(5)
O106 U17 O50 69.0(5)
O17 U18 O69 176.7(7)
O17 U18 O132 95.0(6)
O69 U18 O132 88.1(6)
O17 U18 O89 94.0(6)
O69 U18 O89 88.2(6)
O132 U18 O89 68.9(5)
O17 U18 O35 87.8(6)
O69 U18 O35 89.9(6)
O132 U18 O35 113.4(5)
O89 U18 O35 177.0(5)
O17 U18 O131 88.7(6)
O69 U18 O131 91.7(6)
O132 U18 O131 104.6(5)
O89 U18 O131 35.8(5)
O35 U18 O131 142.0(5)
O17 U18 O134 90.3(6)
O69 U18 O134 91.5(6)
O132 U18 O134 36.8(5)
O89 U18 O134 105.6(5)
O35 U18 O134 76.8(5)
O131 U18 O134 141.1(5)
O17 U18 O16 88.8(6)
O69 U18 O16 88.0(6)
O132 U18 O16 175.7(5)
O89 U18 O16 112.9(5)
O35 U18 O16 64.7(5)
O131 U18 O16 77.4(5)
O134 U18 O16 141.4(5)
O18 U19 O34 176.1(6)
O18 U19 O57 89.4(6)
O34 U19 O57 94.0(6)
O18 U19 O40 90.0(6)
O34 U19 O40 93.1(6)
O57 U19 O40 68.2(5)
O18 U19 O81 90.9(6)
O34 U19 O81 90.1(6)
O57 U19 O81 104.4(5)
O40 U19 O81 36.2(5)
O18 U19 O3 89.6(6)
O34 U19 O3 87.3(6)
O57 U19 O3 114.0(5)
O40 U19 O3 177.8(5)
O81 U19 O3 141.6(5)
O18 U19 O50 92.5(6)
O34 U19 O50 89.1(6)
O57 U19 O50 36.2(5)
O40 U19 O50 104.3(5)
O81 U19 O50 140.4(5)
O3 U19 O50 77.9(5)
O18 U19 O2 88.5(6)
O34 U19 O2 88.0(6)
O57 U19 O2 177.5(5)
O40 U19 O2 113.3(5)
O81 U19 O2 77.1(5)
O3 U19 O2 64.5(5)
O50 U19 O2 142.4(5)
O73 U20 O120 178.2(7)
O73 U20 O93 89.0(6)
O120 U20 O93 91.1(6)
O73 U20 O87 89.8(6)
O120 U20 O87 89.1(6)
O93 U20 O87 149.9(5)
O73 U20 O91 88.0(6)
O120 U20 O91 93.2(6)
O93 U20 O91 36.2(5)
O87 U20 O91 173.5(5)
O73 U20 O76 87.0(6)
O120 U20 O76 91.3(6)
O93 U20 O76 74.7(5)
O87 U20 O76 75.3(5)
O91 U20 O76 110.7(5)
O73 U20 O159 90.1(6)
O120 U20 O159 91.6(6)
O93 U20 O159 104.2(6)
O87 U20 O159 105.8(5)
O91 U20 O159 68.1(5)
O76 U20 O159 176.9(6)
O73 U20 O77 87.5(6)
O120 U20 O77 92.5(6)
O93 U20 O77 173.3(5)
O87 U20 O77 35.8(5)
O91 U20 O77 137.9(5)
O76 U20 O77 110.8(5)
O159 U20 O77 70.1(5)
O117 U21 O169 179.5(8)
O117 U21 O132 90.2(6)
O169 U21 O132 89.5(7)
O117 U21 O26 89.8(6)
O169 U21 O26 90.2(7)
O132 U21 O26 147.2(5)
O117 U21 O24 88.2(6)
O169 U21 O24 92.1(6)
O132 U21 O24 176.2(5)
O26 U21 O24 36.3(5)
O117 U21 O134 88.5(6)
O169 U21 O134 91.6(6)
O132 U21 O134 37.0(5)
O26 U21 O134 175.5(5)
O24 U21 O134 139.4(5)
O117 U21 O140 88.7(7)
O169 U21 O140 90.8(7)
O132 U21 O140 73.1(6)
O26 U21 O140 74.2(5)
O24 U21 O140 110.3(5)
O134 U21 O140 110.0(5)
O117 U21 O171 89.4(6)
O169 U21 O171 91.1(7)
O132 U21 O171 106.9(5)
O26 U21 O171 105.9(5)
O24 U21 O171 69.7(5)
O134 U21 O171 69.9(5)
O140 U21 O171 178.1(6)
O104 U22 O45 176.3(7)
O104 U22 O87 88.5(6)
O45 U22 O87 94.3(6)
O104 U22 O25 89.3(6)
O45 U22 O25 94.0(6)
O87 U22 O25 68.2(5)
O104 U22 O108 92.8(6)
O45 U22 O108 88.8(6)
O87 U22 O108 104.7(5)
O25 U22 O108 36.6(5)
O104 U22 O77 91.5(6)
O45 U22 O77 89.3(6)
O87 U22 O77 36.1(5)
O25 U22 O77 104.1(5)
O108 U22 O77 140.3(5)
O104 U22 O86 88.7(6)
O45 U22 O86 88.5(6)
O87 U22 O86 176.8(5)
O25 U22 O86 113.3(5)
O108 U22 O86 76.9(5)
O77 U22 O86 142.6(5)
O104 U22 O36 88.4(6)
O45 U22 O36 88.3(6)
O87 U22 O36 113.4(5)
O25 U22 O36 177.1(5)
O108 U22 O36 141.9(5)
O77 U22 O36 77.6(5)
O86 U22 O36 65.0(5)
O155 U23 O58 178.4(7)
O155 U23 O46 89.5(6)
O58 U23 O46 89.2(6)
O155 U23 O66 90.3(6)
O58 U23 O66 90.5(6)
O46 U23 O66 150.0(5)
O155 U23 O94 92.7(6)
O58 U23 O94 88.7(6)
O46 U23 O94 173.0(5)
O66 U23 O94 36.7(5)
O155 U23 O83 92.3(6)
O58 U23 O83 87.1(6)
O46 U23 O83 36.0(5)
O66 U23 O83 173.5(5)
O94 U23 O83 137.1(5)
O155 U23 O107 89.8(6)
O58 U23 O107 89.1(6)
O46 U23 O107 75.2(5)
O66 U23 O107 74.8(5)
O94 U23 O107 111.5(5)
O83 U23 O107 111.1(5)
O155 U23 O183 90.2(6)
O58 U23 O183 90.9(6)
O46 U23 O183 104.8(5)
O66 U23 O183 105.1(5)
O94 U23 O183 68.5(5)
O83 U23 O183 68.9(5)
O107 U23 O183 180.0(8)
O129 U24 O8 179.7(8)
O129 U24 O65 92.0(6)
O8 U24 O65 88.1(6)
O129 U24 O35 91.8(6)
O8 U24 O35 87.9(6)
O65 U24 O35 119.4(5)
O129 U24 O4 90.8(6)
O8 U24 O4 88.9(6)
O65 U24 O4 62.0(5)
O35 U24 O4 57.6(5)
O129 U24 O23 92.5(6)
O8 U24 O23 87.7(6)
O65 U24 O23 119.9(5)
O35 U24 O23 120.3(5)
O4 U24 O23 176.1(5)
O129 U24 O10 91.1(6)
O8 U24 O10 89.2(6)
O65 U24 O10 57.5(5)
O35 U24 O10 175.9(5)
O4 U24 O10 119.5(5)
O23 U24 O10 62.5(5)
O129 U24 O16 91.1(6)
O8 U24 O16 88.8(6)
O65 U24 O16 176.1(5)
O35 U24 O16 62.8(5)
O4 U24 O16 120.4(5)
O23 U24 O16 57.6(5)
O10 U24 O16 120.0(5)
O129 U24 P11 92.1(5)
O8 U24 P11 87.5(5)
O65 U24 P11 90.7(4)
O35 U24 P11 28.7(3)
O4 U24 P11 28.8(3)
O23 U24 P11 148.8(3)
O10 U24 P11 148.2(3)
O16 U24 P11 91.6(4)
O129 U24 P4 91.8(5)
O8 U24 P4 88.4(5)
O65 U24 P4 28.5(4)
O35 U24 P4 147.9(3)
O4 U24 P4 90.5(3)
O23 U24 P4 91.4(3)
O10 U24 P4 29.0(3)
O16 U24 P4 149.0(4)
P11 U24 P4 119.19(15)
O129 U24 P10 93.7(5)
O8 U24 P10 86.5(5)
O65 U24 P10 148.5(4)
O35 U24 P10 91.4(3)
O4 U24 P10 148.8(3)
O23 U24 P10 28.9(3)
O10 U24 P10 91.3(3)
O16 U24 P10 28.7(3)
P11 U24 P10 120.01(15)
P4 U24 P10 120.22(15)
O129 U24 U8 99.3(5)
O8 U24 U8 81.0(5)
O65 U24 U8 88.1(4)
O35 U24 U8 150.1(3)
O4 U24 U8 148.8(3)
O23 U24 U8 32.2(3)
O10 U24 U8 31.8(3)
O16 U24 U8 89.1(3)
P11 U24 U8 168.51(11)
P4 U24 U8 59.98(10)
P10 U24 U8 60.39(10)
O52 U25 O85 179.1(7)
O52 U25 O12 88.5(6)
O85 U25 O12 92.0(6)
O52 U25 O38 88.3(6)
O85 U25 O38 92.6(6)
O12 U25 O38 57.5(5)
O52 U25 O7 88.6(6)
O85 U25 O7 91.7(6)
O12 U25 O7 120.2(5)
O38 U25 O7 62.7(5)
O52 U25 O103 88.7(6)
O85 U25 O103 90.4(6)
O12 U25 O103 120.0(5)
O38 U25 O103 176.1(5)
O7 U25 O103 119.6(5)
O52 U25 O61 87.2(6)
O85 U25 O61 92.3(6)
O12 U25 O61 175.1(5)
O38 U25 O61 119.9(5)
O7 U25 O61 57.4(5)
O103 U25 O61 62.3(5)
O52 U25 O60 88.5(6)
O85 U25 O60 91.2(6)
O12 U25 O60 61.4(5)
O38 U25 O60 118.9(5)
O7 U25 O60 176.6(5)
O103 U25 O60 58.7(5)
O61 U25 O60 120.8(5)
O52 U25 P9 86.8(5)
O85 U25 P9 94.0(5)
O12 U25 P9 28.9(3)
O38 U25 P9 28.7(4)
O7 U25 P9 91.3(3)
O103 U25 P9 148.6(4)
O61 U25 P9 148.2(3)
O60 U25 P9 90.2(4)
O52 U25 P7 85.0(5)
O85 U25 P7 94.9(5)
O12 U25 P7 148.2(3)
O38 U25 P7 91.2(4)
O7 U25 P7 28.8(3)
O103 U25 P7 90.9(4)
O61 U25 P7 28.8(3)
O60 U25 P7 149.1(4)
P9 U25 P7 119.50(15)
O52 U25 P6 88.1(5)
O85 U25 P6 91.2(5)
O12 U25 P6 90.5(3)
O38 U25 P6 147.9(4)
O7 U25 P6 149.0(3)
O103 U25 P6 29.5(3)
O61 U25 P6 91.7(3)
O60 U25 P6 29.2(4)
P9 U25 P6 119.23(14)
P7 U25 P6 120.24(15)
O52 U25 U10 80.3(5)
O85 U25 U10 98.9(5)
O12 U25 U10 148.8(3)
O38 U25 U10 149.6(3)
O7 U25 U10 88.8(3)
O103 U25 U10 31.6(3)
O61 U25 U10 32.2(3)
O60 U25 U10 89.1(3)
P9 U25 U10 167.12(11)
P7 U25 U10 60.01(10)
P6 U25 U10 60.30(11)
O20 U26 O96 179.1(7)
O20 U26 O62 89.1(6)
O96 U26 O62 90.1(6)
O20 U26 O43 90.5(6)
O96 U26 O43 90.4(6)
O62 U26 O43 148.6(5)
O20 U26 O170 89.8(6)
O96 U26 O170 90.2(7)
O62 U26 O170 74.4(6)
O43 U26 O170 74.2(6)
O20 U26 O100 88.9(6)
O96 U26 O100 90.2(6)
O62 U26 O100 36.4(5)
O43 U26 O100 174.9(5)
O170 U26 O100 110.8(6)
O20 U26 O109 89.7(6)
O96 U26 O109 90.3(6)
O62 U26 O109 105.2(5)
O43 U26 O109 106.2(5)
O170 U26 O109 179.3(6)
O100 U26 O109 68.8(5)
O20 U26 O63 89.2(6)
O96 U26 O63 91.6(6)
O62 U26 O63 174.2(5)
O43 U26 O63 37.0(5)
O170 U26 O63 111.2(6)
O100 U26 O63 138.0(5)
O109 U26 O63 69.2(5)
O44 U27 O31 177.2(7)
O44 U27 O136 94.3(6)
O31 U27 O136 87.8(6)
O44 U27 O93 94.8(6)
O31 U27 O93 87.6(6)
O136 U27 O93 69.4(5)
O44 U27 O4 88.9(6)
O31 U27 O4 88.9(6)
O136 U27 O4 175.8(5)
O93 U27 O4 113.1(5)
O44 U27 O65 87.6(6)
O31 U27 O65 89.9(6)
O136 U27 O65 113.4(5)
O93 U27 O65 176.2(5)
O4 U27 O65 63.9(5)
O44 U27 O91 89.3(6)
O31 U27 O91 91.9(6)
O136 U27 O91 104.7(5)
O93 U27 O91 35.4(5)
O4 U27 O91 78.0(5)
O65 U27 O91 141.9(5)
O44 U27 O137 89.4(6)
O31 U27 O137 91.2(6)
O136 U27 O137 36.4(5)
O93 U27 O137 105.8(5)
O4 U27 O137 141.1(5)
O65 U27 O137 77.2(5)
O91 U27 O137 140.8(5)
O70 U28 O11 176.8(7)
O70 U28 O139 88.0(6)
O11 U28 O139 94.8(6)
O70 U28 O27 88.7(6)
O11 U28 O27 88.6(6)
O139 U28 O27 113.7(5)
O70 U28 O26 88.3(6)
O11 U28 O26 94.3(6)
O139 U28 O26 68.9(5)
O27 U28 O26 175.9(5)
O70 U28 O80 91.6(6)
O11 U28 O80 89.6(6)
O139 U28 O80 36.5(5)
O27 U28 O80 77.5(5)
O26 U28 O80 105.4(5)
O70 U28 O13 88.1(6)
O11 U28 O13 89.1(6)
O139 U28 O13 175.5(5)
O27 U28 O13 63.9(5)
O26 U28 O13 113.2(5)
O80 U28 O13 141.4(5)
O70 U28 O24 91.4(6)
O11 U28 O24 89.5(6)
O139 U28 O24 105.0(5)
O27 U28 O24 141.3(5)
O26 U28 O24 36.1(5)
O80 U28 O24 141.2(5)
O13 U28 O24 77.4(5)
O113 Mo1 O194 108.3(8)
O113 Mo1 O162 110.6(7)
O194 Mo1 O162 107.7(8)
O113 Mo1 O76 111.0(7)
O194 Mo1 O76 107.8(8)
O162 Mo1 O76 111.3(7)
O198 Mo2 O140 107.0(9)
O198 Mo2 O165 108.4(9)
O140 Mo2 O165 110.1(8)
O198 Mo2 O143 107.9(9)
O140 Mo2 O143 112.6(8)
O165 Mo2 O143 110.7(7)
O192 Mo3 O107 107.9(8)
O192 Mo3 O174 108.3(8)
O107 Mo3 O174 110.5(7)
O192 Mo3 O146 108.6(8)
O107 Mo3 O146 110.6(7)
O174 Mo3 O146 110.8(7)
O157 Mo4 O173 111.1(8)
O157 Mo4 O191 108.0(8)
O173 Mo4 O191 107.3(8)
O157 Mo4 O170 110.8(8)
O173 Mo4 O170 111.3(8)
O191 Mo4 O170 108.2(8)
O72 P1 O29 112.6(9)
O72 P1 O3 111.1(9)
O29 P1 O3 111.2(8)
O72 P1 O42 111.4(8)
O29 P1 O42 110.9(8)
O3 P1 O42 99.0(8)
O72 P1 U16 128.7(6)
O29 P1 U16 118.7(6)
O3 P1 U16 49.2(5)
O42 P1 U16 50.2(5)
O125 P2 O33 110.2(9)
O125 P2 O2 110.9(8)
O33 P2 O2 99.4(8)
O125 P2 O68 114.2(9)
O33 P2 O68 110.3(9)
O2 P2 O68 110.9(9)
O125 P2 U16 127.2(6)
O33 P2 U16 49.9(5)
O2 P2 U16 49.8(5)
O68 P2 U16 118.6(7)
O97 P3 O127 115.1(9)
O97 P3 O9 109.9(9)
O127 P3 O9 110.9(8)
O97 P3 O5 110.2(8)
O127 P3 O5 110.3(8)
O9 P3 O5 99.3(8)
O97 P3 U16 124.9(7)
O127 P3 U16 120.0(6)
O9 P3 U16 49.7(5)
O5 P3 U16 49.7(5)
O182 P4 O98 114.5(10)
O182 P4 O65 112.3(10)
O98 P4 O65 109.6(9)
O182 P4 O10 111.1(9)
O98 P4 O10 109.4(9)
O65 P4 O10 98.8(8)
O182 P4 U24 124.7(8)
O98 P4 U24 120.8(7)
O65 P4 U24 48.7(6)
O10 P4 U24 50.1(6)
O163 P5 O138 112.9(10)
O163 P5 O41 112.1(9)
O138 P5 O41 110.9(9)
O163 P5 O86 111.4(9)
O138 P5 O86 109.7(9)
O41 P5 O86 99.1(8)
O163 P5 U9 127.6(8)
O138 P5 U9 119.5(7)
O41 P5 U9 48.8(6)
O86 P5 U9 50.4(6)
O151 P6 O144 114.5(10)
O151 P6 O60 110.4(9)
O144 P6 O60 109.4(9)
O151 P6 O103 111.3(9)
O144 P6 O103 110.2(9)
O60 P6 O103 100.0(8)
O151 P6 U25 124.2(7)
O144 P6 U25 121.3(7)
O60 P6 U25 50.1(6)
O103 P6 U25 49.9(5)
O177 P7 O7 111.1(10)
O177 P7 O61 110.8(10)
O7 P7 O61 99.5(8)
O177 P7 O145 113.7(10)
O7 P7 O145 110.4(9)
O61 P7 O145 110.4(9)
O177 P7 U25 129.2(8)
O7 P7 U25 49.8(6)
O61 P7 U25 50.2(5)
O145 P7 U25 117.1(7)
O130 P8 O124 112.7(9)
O130 P8 O36 110.7(9)
O124 P8 O36 111.8(9)
O130 P8 O13 109.9(9)
O124 P8 O13 112.3(9)
O36 P8 O13 98.6(8)
O130 P8 U9 126.8(7)
O124 P8 U9 120.6(7)
O36 P8 U9 49.2(6)
O13 P8 U9 49.8(5)
O55 P9 O153 113.6(9)
O55 P9 O38 111.4(9)
O153 P9 O38 111.4(9)
O55 P9 O12 111.0(9)
O153 P9 O12 110.2(8)
O38 P9 O12 98.2(8)
O55 P9 U25 126.3(7)
O153 P9 U25 120.0(6)
O38 P9 U25 49.3(6)
O12 P9 U25 49.0(5)
O179 P10 O101 115.3(10)
O179 P10 O16 110.3(9)
O101 P10 O16 110.8(9)
O179 P10 O23 111.0(9)
O101 P10 O23 109.3(9)
O16 P10 O23 98.9(8)
O179 P10 U24 126.2(7)
O101 P10 U24 118.5(7)
O16 P10 U24 49.6(6)
O23 P10 U24 49.5(5)
O176 P11 O180 114.0(10)
O176 P11 O35 110.5(9)
O180 P11 O35 110.2(9)
O176 P11 O4 111.6(9)
O180 P11 O4 110.8(9)
O35 P11 O4 98.7(8)
O176 P11 U24 124.8(7)
O180 P11 U24 121.2(7)
O35 P11 U24 49.3(5)
O4 P11 U24 49.4(5)
O59 P12 O172 115.3(10)
O59 P12 O14 110.6(9)
O172 P12 O14 109.8(9)
O59 P12 O27 111.1(9)
O172 P12 O27 109.5(9)
O14 P12 O27 99.5(8)
O59 P12 U9 123.3(7)
O172 P12 U9 121.4(7)
O14 P12 U9 50.2(5)
O27 P12 U9 49.3(6)
P2 O2 U19 140.1(8)
P2 O2 U16 101.5(7)
U19 O2 U16 114.5(5)
P1 O3 U19 137.6(8)
P1 O3 U16 102.1(7)
U19 O3 U16 115.9(6)
P11 O4 U27 139.2(8)
P11 O4 U24 101.7(7)
U27 O4 U24 115.4(6)
P3 O5 U13 139.2(8)
P3 O5 U16 101.1(7)
U13 O5 U16 115.7(5)
P7 O7 U3 137.9(9)
P7 O7 U25 101.4(7)
U3 O7 U25 114.8(6)
P3 O9 U1 139.1(8)
P3 O9 U16 101.6(7)
U1 O9 U16 116.1(6)
P4 O10 U8 140.6(9)
P4 O10 U24 100.8(7)
U8 O10 U24 114.6(6)
P9 O12 U6 138.1(8)
P9 O12 U25 102.1(7)
U6 O12 U25 116.1(6)
P8 O13 U28 138.9(8)
P8 O13 U9 101.4(7)
U28 O13 U9 115.1(6)
P12 O14 U5 140.1(8)
P12 O14 U9 100.6(7)
U5 O14 U9 114.8(6)
P10 O16 U18 138.9(8)
P10 O16 U24 101.6(7)
U18 O16 U24 113.7(6)
O111 O21 U3 70.0(8)
O111 O21 U7 69.0(8)
U3 O21 U7 117.7(6)
O39 O22 U11 70.0(8)
O39 O22 U6 69.6(8)
U11 O22 U6 119.0(6)
P10 O23 U8 140.6(8)
P10 O23 U24 101.7(7)
U8 O23 U24 114.3(6)
O26 O24 U21 69.9(8)
O26 O24 U28 70.6(8)
U21 O24 U28 119.0(6)
O108 O25 U22 73.5(8)
O108 O25 U7 74.0(8)
U22 O25 U7 123.6(6)
O24 O26 U21 73.9(8)
O24 O26 U28 73.3(8)
U21 O26 U28 122.9(6)
P12 O27 U28 139.6(9)
P12 O27 U9 101.8(7)
U28 O27 U9 116.7(6)
O48 O28 U4 74.4(8)
O48 O28 U8 72.5(8)
U4 O28 U8 123.2(6)
O135 O32 U14 74.3(8)
O135 O32 U10 72.8(8)
U14 O32 U10 123.4(6)
P2 O33 U1 139.2(8)
P2 O33 U16 101.8(7)
U1 O33 U16 114.6(5)
P11 O35 U18 139.4(8)
P11 O35 U24 102.0(7)
U18 O35 U24 115.4(6)
P8 O36 U22 138.0(8)
P8 O36 U9 102.1(7)
U22 O36 U9 114.7(6)
P9 O38 U3 139.1(9)
P9 O38 U25 102.0(7)
U3 O38 U25 115.2(6)
O22 O39 U6 74.0(8)
O22 O39 U11 73.4(8)
U6 O39 U11 123.5(6)
O81 O40 U15 75.2(8)
O81 O40 U19 73.1(8)
U15 O40 U19 124.4(6)
P5 O41 U5 139.5(9)
P5 O41 U9 103.1(7)
U5 O41 U9 114.4(6)
P1 O42 U13 139.3(8)
P1 O42 U16 100.7(7)
U13 O42 U16 115.4(5)
O63 O43 U26 74.0(8)
O63 O43 U1 72.7(8)
U26 O43 U1 122.5(6)
O83 O46 U23 73.6(8)
O83 O46 U6 74.1(8)
U23 O46 U6 123.5(6)
O28 O48 U8 71.2(8)
O28 O48 U4 69.2(8)
U8 O48 U4 119.4(6)
O57 O50 U19 69.8(8)
O57 O50 U17 69.2(8)
U19 O50 U17 117.3(6)
O50 O57 U19 74.0(8)
O50 O57 U17 74.5(8)
U19 O57 U17 122.7(6)
P6 O60 U6 140.3(9)
P6 O60 U25 100.8(7)
U6 O60 U25 116.2(6)
P7 O61 U10 140.3(9)
P7 O61 U25 101.1(7)
U10 O61 U25 114.0(6)
O100 O62 U26 73.3(8)
O100 O62 U5 73.7(8)
U26 O62 U5 123.5(6)
O43 O63 U1 70.2(8)
O43 O63 U26 69.0(8)
U1 O63 U26 118.1(6)
O78 O64 U4 74.5(8)
O78 O64 U13 72.4(8)
U4 O64 U13 122.8(6)
P4 O65 U27 139.1(9)
P4 O65 U24 102.8(8)
U27 O65 U24 116.1(6)
O94 O66 U23 73.2(8)
O94 O66 U13 73.3(8)
U23 O66 U13 122.5(6)
O90 O74 U11 74.5(8)
O90 O74 U8 73.4(8)
U11 O74 U8 123.9(6)
O152 O75 U1 74.1(8)
O152 O75 U12 73.7(8)
U1 O75 U12 123.4(6)
Mo1 O76 U20 147.7(9)
O87 O77 U20 70.8(8)
O87 O77 U22 69.2(8)
U20 O77 U22 119.3(6)
O64 O78 U13 70.8(8)
O64 O78 U4 68.7(8)
U13 O78 U4 118.5(6)
O139 O80 U15 69.5(8)
O139 O80 U28 70.1(8)
U15 O80 U28 118.5(6)
O40 O81 U19 70.7(8)
O40 O81 U15 68.6(8)
U19 O81 U15 119.1(6)
O46 O83 U23 70.3(8)
O46 O83 U6 70.3(8)
U23 O83 U6 119.4(6)
P5 O86 U22 140.3(9)
P5 O86 U9 100.9(7)
U22 O86 U9 113.7(6)
O77 O87 U22 74.8(8)
O77 O87 U20 73.4(8)
U22 O87 U20 124.1(6)
O156 O88 U14 73.8(8)
O156 O88 U5 73.1(8)
U14 O88 U5 123.8(6)
O131 O89 U17 74.1(8)
O131 O89 U18 73.6(8)
U17 O89 U18 123.8(6)
O74 O90 U8 70.4(8)
O74 O90 U11 69.2(8)
U8 O90 U11 119.1(6)
O93 O91 U20 68.8(8)
O93 O91 U27 71.3(8)
U20 O91 U27 118.4(6)
O148 O92 U12 69.3(8)
O148 O92 U10 70.3(8)
U12 O92 U10 119.6(7)
O91 O93 U20 75.0(8)
O91 O93 U27 73.2(8)
U20 O93 U27 123.0(6)
O66 O94 U23 70.0(8)
O66 O94 U13 70.2(8)
U23 O94 U13 118.8(6)
O62 O100 U26 70.2(8)
O62 O100 U5 70.2(8)
U26 O100 U5 119.5(6)
P6 O103 U10 140.3(8)
P6 O103 U25 100.6(7)
U10 O103 U25 115.1(6)
Mo3 O107 U23 149.1(9)
O25 O108 U22 69.9(8)
O25 O108 U7 69.6(8)
U22 O108 U7 118.9(6)
O21 O111 U7 74.3(8)
O21 O111 U3 73.6(8)
U7 O111 U3 122.8(6)
Mo1 O113 U7 151.8(9)
O128 O119 U3 74.1(8)
O128 O119 U2 74.2(8)
U3 O119 U2 124.0(6)
O119 O128 U3 69.5(8)
O119 O128 U2 69.5(8)
U3 O128 U2 118.5(6)
O89 O131 U17 70.0(8)
O89 O131 U18 70.6(8)
U17 O131 U18 119.6(6)
O134 O132 U21 73.8(8)
O134 O132 U18 73.2(8)
U21 O132 U18 123.0(7)
O132 O134 U21 69.2(8)
O132 O134 U18 69.9(8)
U21 O134 U18 118.4(6)
O32 O135 U10 70.8(8)
O32 O135 U14 68.8(8)
U10 O135 U14 119.0(6)
O137 O136 U2 74.4(8)
O137 O136 U27 73.7(8)
U2 O136 U27 124.0(7)
O136 O137 U2 68.8(8)
O136 O137 U27 69.9(8)
U2 O137 U27 118.5(6)
O80 O139 U15 73.8(8)
O80 O139 U28 73.3(8)
U15 O139 U28 122.9(6)
Mo2 O140 U21 150.4(9)
Mo2 O143 U15 147.1(9)
Mo3 O146 U4 148.8(9)
O92 O148 U12 74.6(9)
O92 O148 U10 73.6(9)
U12 O148 U10 124.7(6)
O75 O152 U1 69.2(8)
O75 O152 U12 69.5(8)
U1 O152 U12 118.0(6)
O88 O156 U14 69.7(8)
O88 O156 U5 70.8(8)
U14 O156 U5 120.0(6)
Mo4 O157 U12 152.9(9)
Mo1 O162 U2 147.8(9)
Mo2 O165 U17 151.2(9)
Mo4 O170 U26 153.1(10)
Mo4 O173 U14 144.3(9)
Mo3 O174 U11 152.0(9)

loop_
_geom_bond_atom_site_label_1
_geom_bond_atom_site_label_2
_geom_bond_distance
U1 O126 1.817(15)
U1 O15 1.799(14)
U1 O75 2.347(14)
U1 O43 2.359(14)
U1 O9 2.392(14)
U1 O63 2.395(15)
U1 O152 2.416(15)
U1 O33 2.417(14)
U2 O114 1.768(16)
U2 O19 1.789(15)
U2 O136 2.315(15)
U2 O119 2.345(15)
U2 O162 2.371(16)
U2 O137 2.391(15)
U2 O158 2.413(17)
U2 O128 2.409(15)
U3 O30 1.769(15)
U3 O71 1.819(15)
U3 O119 2.339(15)
U3 O111 2.362(15)
U3 O128 2.402(15)
U3 O21 2.412(14)
U3 O7 2.406(14)
U3 O38 2.416(15)
U4 O67 1.782(15)
U4 O54 1.780(15)
U4 O28 2.326(14)
U4 O64 2.328(14)
U4 O146 2.344(16)
U4 O48 2.397(14)
U4 O78 2.407(14)
U4 O95 2.403(15)
U5 O51 1.776(14)
U5 O142 1.801(15)
U5 O88 2.360(15)
U5 O14 2.381(14)
U5 O62 2.360(15)
U5 O156 2.390(15)
U5 O41 2.419(14)
U5 O100 2.408(15)
U5 U9 4.1000(12)
U6 O115 1.793(16)
U6 O6 1.772(14)
U6 O39 2.348(15)
U6 O46 2.346(15)
U6 O60 2.375(15)
U6 O83 2.397(14)
U6 O22 2.408(14)
U6 O12 2.412(14)
U7 O99 1.771(15)
U7 O49 1.797(15)
U7 O111 2.334(14)
U7 O25 2.342(14)
U7 O113 2.376(16)
U7 O108 2.402(14)
U7 O21 2.406(14)
U7 O82 2.429(15)
U8 O110 1.784(14)
U8 O112 1.810(14)
U8 O10 2.369(14)
U8 O28 2.360(14)
U8 O74 2.353(15)
U8 O48 2.377(14)
U8 O90 2.393(14)
U8 O23 2.392(14)
U8 U24 4.0934(12)
U9 O47 1.767(14)
U9 O53 1.786(15)
U9 O36 2.461(15)
U9 O41 2.459(14)
U9 O27 2.466(15)
U9 O13 2.478(14)
U9 O86 2.494(14)
U9 O14 2.486(14)
U9 P8 3.180(6)
U9 P5 3.181(6)
U9 P12 3.182(6)
U10 O102 1.777(14)
U10 O149 1.810(16)
U10 O148 2.345(15)
U10 O103 2.374(15)
U10 O32 2.368(14)
U10 O61 2.390(14)
U10 O92 2.389(16)
U10 O135 2.395(15)
U10 U25 4.0999(12)
U11 O160 1.778(16)
U11 O84 1.796(16)
U11 O74 2.334(15)
U11 O39 2.343(15)
U11 O174 2.366(16)
U11 O22 2.389(14)
U11 O90 2.405(14)
U11 O79 2.428(15)
U12 O178 1.797(16)
U12 O56 1.798(15)
U12 O148 2.326(15)
U12 O75 2.345(14)
U12 O157 2.385(17)
U12 O92 2.397(16)
U12 O152 2.403(15)
U12 O133 2.447(17)
U13 O164 1.784(15)
U13 O105 1.803(14)
U13 O66 2.358(14)
U13 O64 2.361(14)
U13 O78 2.383(14)
U13 O42 2.392(14)
U13 O5 2.397(14)
U13 O94 2.401(15)
U14 O118 1.788(15)
U14 O150 1.792(15)
U14 O32 2.315(14)
U14 O88 2.324(15)
U14 O156 2.380(15)
U14 O173 2.383(16)
U14 O123 2.415(15)
U14 O135 2.391(15)
U15 O147 1.780(15)
U15 O37 1.798(15)
U15 O139 2.334(15)
U15 O40 2.324(14)
U15 O143 2.363(16)
U15 O168 2.388(17)
U15 O80 2.393(14)
U15 O81 2.414(15)
U16 O1 1.750(14)
U16 O122 1.765(14)
U16 O3 2.457(14)
U16 O5 2.468(14)
U16 O9 2.471(14)
U16 O2 2.478(14)
U16 O42 2.480(14)
U16 O33 2.485(14)
U16 P1 3.175(5)
U16 P3 3.175(6)
U16 P2 3.181(6)
U17 O141 1.797(14)
U17 O116 1.793(16)
U17 O89 2.340(14)
U17 O165 2.356(16)
U17 O57 2.336(14)
U17 O131 2.395(14)
U17 O106 2.420(16)
U17 O50 2.408(14)
U18 O17 1.774(15)
U18 O69 1.804(15)
U18 O132 2.357(15)
U18 O89 2.352(14)
U18 O35 2.401(14)
U18 O131 2.393(14)
U18 O134 2.403(15)
U18 O16 2.428(15)
U19 O18 1.787(14)
U19 O34 1.794(14)
U19 O57 2.351(14)
U19 O40 2.357(14)
U19 O81 2.391(15)
U19 O3 2.397(14)
U19 O50 2.408(14)
U19 O2 2.413(13)
U20 O73 1.784(15)
U20 O120 1.789(15)
U20 O93 2.296(15)
U20 O87 2.361(14)
U20 O91 2.379(15)
U20 O76 2.358(16)
U20 O159 2.385(17)
U20 O77 2.396(14)
U21 O117 1.769(16)
U21 O169 1.778(17)
U21 O132 2.337(15)
U21 O26 2.344(15)
U21 O24 2.398(14)
U21 O134 2.401(14)
U21 O140 2.381(17)
U21 O171 2.445(16)
U22 O104 1.797(16)
U22 O45 1.792(15)
U22 O87 2.323(14)
U22 O25 2.339(14)
U22 O108 2.387(14)
U22 O77 2.398(14)
U22 O86 2.411(14)
U22 O36 2.416(15)
U23 O155 1.777(15)
U23 O58 1.789(14)
U23 O46 2.325(14)
U23 O66 2.340(14)
U23 O94 2.385(15)
U23 O83 2.369(14)
U23 O107 2.374(16)
U23 O183 2.391(17)
U24 O129 1.780(15)
U24 O8 1.777(15)
U24 O65 2.460(15)
U24 O35 2.470(14)
U24 O4 2.473(14)
U24 O23 2.481(14)
U24 O10 2.496(14)
U24 O16 2.488(14)
U24 P11 3.188(6)
U24 P4 3.194(6)
U24 P10 3.198(5)
U25 O52 1.776(14)
U25 O85 1.788(16)
U25 O12 2.457(14)
U25 O38 2.466(15)
U25 O7 2.487(15)
U25 O103 2.485(15)
U25 O61 2.498(14)
U25 O60 2.491(15)
U25 P9 3.182(6)
U25 P7 3.193(6)
U25 P6 3.192(6)
U26 O20 1.774(15)
U26 O96 1.797(16)
U26 O62 2.342(15)
U26 O43 2.347(15)
U26 O170 2.362(18)
U26 O100 2.385(15)
U26 O109 2.421(16)
U26 O63 2.416(15)
U27 O44 1.773(15)
U27 O31 1.810(15)
U27 O136 2.354(15)
U27 O93 2.376(15)
U27 O4 2.401(14)
U27 O65 2.396(15)
U27 O91 2.401(15)
U27 O137 2.406(15)
U28 O70 1.772(16)
U28 O11 1.767(15)
U28 O139 2.354(15)
U28 O27 2.380(15)
U28 O26 2.364(15)
U28 O80 2.397(14)
U28 O13 2.410(14)
U28 O24 2.401(14)
Mo1 O113 1.754(16)
Mo1 O194 1.74(2)
Mo1 O162 1.762(16)
Mo1 O76 1.781(16)
Mo2 O198 1.71(2)
Mo2 O140 1.766(17)
Mo2 O165 1.770(16)
Mo2 O143 1.777(16)
Mo3 O192 1.743(19)
Mo3 O107 1.766(16)
Mo3 O174 1.766(16)
Mo3 O146 1.783(16)
Mo4 O157 1.753(17)
Mo4 O173 1.757(16)
Mo4 O191 1.736(18)
Mo4 O170 1.766(18)
P1 O72 1.487(16)
P1 O29 1.519(16)
P1 O3 1.561(15)
P1 O42 1.575(15)
P2 O125 1.502(16)
P2 O33 1.542(15)
P2 O2 1.560(14)
P2 O68 1.527(17)
P3 O97 1.487(17)
P3 O127 1.535(16)
P3 O9 1.558(15)
P3 O5 1.578(14)
P4 O182 1.484(19)
P4 O98 1.539(17)
P4 O65 1.563(16)
P4 O10 1.578(15)
P5 O163 1.518(18)
P5 O138 1.525(18)
P5 O41 1.537(15)
P5 O86 1.560(15)
P6 O151 1.506(18)
P6 O144 1.528(18)
P6 O60 1.583(16)
P6 O103 1.599(16)
P7 O177 1.485(19)
P7 O7 1.569(15)
P7 O61 1.566(15)
P7 O145 1.542(18)
P8 O130 1.519(17)
P8 O124 1.528(17)
P8 O36 1.564(16)
P8 O13 1.564(15)
P9 O55 1.486(17)
P9 O153 1.525(17)
P9 O38 1.561(15)
P9 O12 1.571(15)
P10 O179 1.482(18)
P10 O101 1.521(17)
P10 O16 1.570(15)
P10 O23 1.578(15)
P11 O176 1.509(18)
P11 O180 1.529(18)
P11 O35 1.567(15)
P11 O4 1.570(15)
P12 O59 1.490(17)
P12 O172 1.496(17)
P12 O14 1.583(15)
P12 O27 1.571(16)
O21 O111 1.49(2)
O22 O39 1.49(2)
O24 O26 1.48(2)
O25 O108 1.485(19)
O28 O48 1.48(2)
O32 O135 1.49(2)
O40 O81 1.48(2)
O43 O63 1.51(2)
O46 O83 1.45(2)
O50 O57 1.48(2)
O62 O100 1.48(2)
O64 O78 1.50(2)
O66 O94 1.49(2)
O74 O90 1.48(2)
O75 O152 1.50(2)
O77 O87 1.46(2)
O80 O139 1.49(2)
O88 O156 1.47(2)
O89 O131 1.46(2)
O91 O93 1.45(2)
O92 O148 1.46(2)
O119 O128 1.48(2)
O132 O134 1.50(2)
O136 O137 1.49(2)
